data_7118309
loop_
_publ_author_name
'Martin-Sabi, Merc\`e'
'Winter, Ross Stuart'
'Lydon, Claire'
'Cameron, Jamie M.'
'Long, De-Liang'
'Cronin, Leroy'

_publ_section_title
;
 Rearrangement of {\a-P2W15} to {PW6} moieties during the assembly of
 transition-metal-linked polyoxometalate clusters.
;
_journal_issue 5
_journal_name_full 'Chemical communications (Cambridge, England)'
_journal_page_first 919
_journal_page_last 921
_journal_paper_doi 10.1039/c5cc08486e
_journal_volume 52
_journal_year 2016
_chemical_formula_sum 'H120 Li12 Mn6 Na11 O198 P5 W36'
_chemical_formula_weight 10728.21
_space_group_crystal_system triclinic
_space_group_IT_number 2
_space_group_name_Hall '-P 1'
_space_group_name_H-M_alt 'P -1'
_symmetry_space_group_name_Hall '-P 1'
_symmetry_space_group_name_H-M 'P -1'
_atom_sites_solution_primary direct
_atom_sites_solution_secondary difmap
_audit_creation_method SHELXL-2014/7
_audit_update_record
;
2015-10-11 deposited with the CCDC.
2015-11-09 downloaded from the CCDC.
;
_cell_angle_alpha 87.466(2)
_cell_angle_beta 88.627(2)
_cell_angle_gamma 86.131(2)
_cell_formula_units_Z 2
_cell_length_a 14.0471(2)
_cell_length_b 21.9582(4)
_cell_length_c 30.7558(4)
_cell_measurement_reflns_used 35546
_cell_measurement_temperature 150(2)
_cell_measurement_theta_max 25.6
_cell_measurement_theta_min 2.95
_cell_volume 9453.6(3)
_computing_cell_refinement
;
CrysAlisPro, Oxford Diffraction Ltd.,
Version 1.171.33.55 (release 05-01-2010 CrysAlis171 .NET)
(compiled Jan  5 2010,16:28:46)
;
_computing_data_collection
;
CrysAlisPro, Oxford Diffraction Ltd.,
Version 1.171.33.55 (release 05-01-2010 CrysAlis171 .NET)
(compiled Jan  5 2010,16:28:46)
;
_computing_data_reduction
;
CrysAlisPro, Oxford Diffraction Ltd.,
Version 1.171.33.55 (release 05-01-2010 CrysAlis171 .NET)
(compiled Jan  5 2010,16:28:46)
;
_computing_molecular_graphics Diamond3
_computing_publication_material WinGX
_computing_structure_refinement 'SHELXL-2014/7 (Sheldrick, 2014)'
_computing_structure_solution 'SHELXS-97 (Sheldrick, 2008)'
_diffrn_ambient_temperature 150(2)
_diffrn_detector_area_resol_mean 10.4383
_diffrn_measured_fraction_theta_full 0.998
_diffrn_measured_fraction_theta_max 0.998
_diffrn_measurement_device_type 'Xcalibur, Atlas, Gemini ultra'
_diffrn_radiation_monochromator graphite
_diffrn_radiation_type MoK\a
_diffrn_radiation_wavelength 0.71073
_diffrn_reflns_av_R_equivalents 0.0764
_diffrn_reflns_av_unetI/netI 0.1029
_diffrn_reflns_Laue_measured_fraction_full 0.998
_diffrn_reflns_Laue_measured_fraction_max 0.998
_diffrn_reflns_limit_h_max 17
_diffrn_reflns_limit_h_min -17
_diffrn_reflns_limit_k_max 26
_diffrn_reflns_limit_k_min -26
_diffrn_reflns_limit_l_max 37
_diffrn_reflns_limit_l_min -37
_diffrn_reflns_number 144711
_diffrn_reflns_point_group_measured_fraction_full 0.998
_diffrn_reflns_point_group_measured_fraction_max 0.998
_diffrn_reflns_theta_full 25.242
_diffrn_reflns_theta_max 25.682
_diffrn_reflns_theta_min 2.956
_diffrn_source 'Enhance (Mo) X-ray Source'
_exptl_absorpt_coefficient_mu 22.374
_exptl_absorpt_correction_T_max 0.460
_exptl_absorpt_correction_T_min 0.019
_exptl_absorpt_correction_type analytical
_exptl_absorpt_process_details
;
CrysAlisPro, Oxford Diffraction Ltd.,
Version 1.171.33.55 (release 05-01-2010 CrysAlis171 .NET)
(compiled Jan  5 2010,16:28:46)
Analytical numeric absorption correction using a multifaceted crystal
            model based on expressions derived by R.C. Clark & J.S. Reid.
(Clark, R. C. & Reid, J. S. (1995). Acta Cryst. A51, 887-897)
;
_exptl_crystal_colour pink
_exptl_crystal_density_diffrn 3.769
_exptl_crystal_density_method none
_exptl_crystal_description block
_exptl_crystal_F_000 9500
_exptl_crystal_size_max 0.390
_exptl_crystal_size_mid 0.170
_exptl_crystal_size_min 0.040
_refine_diff_density_max 3.58
_refine_diff_density_min -3.00
_refine_diff_density_rms 0.35
_refine_ls_extinction_method none
_refine_ls_goodness_of_fit_ref 0.963
_refine_ls_hydrogen_treatment undef
_refine_ls_matrix_type full
_refine_ls_number_parameters 2126
_refine_ls_number_reflns 35819
_refine_ls_number_restraints 2
_refine_ls_restrained_S_all 0.965
_refine_ls_R_factor_all 0.1203
_refine_ls_R_factor_gt 0.0614
_refine_ls_shift/su_max 0.001
_refine_ls_shift/su_mean 0.000
_refine_ls_structure_factor_coef Fsqd
_refine_ls_weighting_details 'w=1/[\s^2^(Fo^2^)+(0.0921P)^2^] where P=(Fo^2^+2Fc^2^)/3'
_refine_ls_weighting_scheme calc
_refine_ls_wR_factor_gt 0.1616
_refine_ls_wR_factor_ref 0.1774
_reflns_Friedel_coverage 0.000
_reflns_number_gt 18801
_reflns_number_total 35819
_reflns_threshold_expression 'I > 2\s(I)'
_cod_data_source_file c5cc08486e2.cif
_cod_data_source_block CL3-81-2
_cod_depositor_comments
;
The following automatic conversions were performed:

'_atom_sites_solution_primary' value 'direct method' was changed to
'direct'.

Automatic conversion script
Id: cif_fix_values 6452 2018-10-05 10:23:21Z andrius 
;
_cod_database_code 7118309
_shelx_shelxl_version_number 2014/7
_shelx_space_group_comment
;
The symmetry employed for this shelxl refinement is uniquely defined
by the following loop, which should always be used as a source of
symmetry information in preference to the above space-group names.
They are only intended as comments.
;
_shelx_estimated_absorpt_t_min 0.042
_shelx_estimated_absorpt_t_max 0.468

loop_
_space_group_symop_operation_xyz
'x, y, z'
'-x, -y, -z'

loop_
_atom_site_label
_atom_site_type_symbol
_atom_site_fract_x
_atom_site_fract_y
_atom_site_fract_z
_atom_site_U_iso_or_equiv
_atom_site_adp_type
_atom_site_occupancy
_atom_site_site_symmetry_order
_atom_site_calc_flag
_atom_site_refinement_flags_posn
_atom_site_refinement_flags_occupancy
W1 W 0.43480(7) 0.22712(5) 0.60406(3) 0.0594(3) Uani 0.8 1 d . P
W1' W 0.4191(3) 0.1272(2) 0.59341(11) 0.0760(13) Uani 0.2 1 d . P
W2' W 0.1853(3) 0.1732(2) 0.62216(12) 0.0769(14) Uani 0.2 1 d . P
W2 W 0.27019(7) 0.11955(5) 0.61056(3) 0.0563(3) Uani 0.8 1 d . P
W3' W 0.3565(3) 0.2771(2) 0.61534(12) 0.0772(14) Uani 0.2 1 d . P
W3 W 0.20342(7) 0.26862(5) 0.62934(3) 0.0573(3) Uani 0.8 1 d . P
W4 W 0.50302(5) 0.18013(4) 0.49023(2) 0.0548(2) Uani 1 1 d . .
W5 W 0.33722(5) 0.07369(4) 0.49689(2) 0.0518(2) Uani 1 1 d . .
W6 W 0.09006(5) 0.11864(4) 0.52404(2) 0.0531(2) Uani 1 1 d . .
W7 W 0.02544(5) 0.26735(4) 0.54317(2) 0.0533(2) Uani 1 1 d . .
W8 W 0.20111(6) 0.38150(4) 0.53599(2) 0.0578(2) Uani 1 1 d . .
W9 W 0.43063(6) 0.33971(4) 0.51009(2) 0.0610(2) Uani 0.96 1 d D P
W9' W 0.4767(6) 0.3169(5) 0.5026(3) 0.004(2) Uiso 0.04 1 d D P
W10 W 0.45011(4) 0.21076(3) 0.36901(2) 0.04055(18) Uani 1 1 d . .
W11 W 0.28361(4) 0.10385(3) 0.37529(2) 0.03957(17) Uani 1 1 d . .
W12 W 0.04055(4) 0.14753(3) 0.40224(2) 0.04155(18) Uani 1 1 d . .
W13 W -0.02614(4) 0.29609(3) 0.42253(2) 0.04044(18) Uani 1 1 d . .
W14 W 0.14695(5) 0.40855(3) 0.41527(2) 0.04070(18) Uani 1 1 d . .
W15 W 0.37926(4) 0.36661(3) 0.38895(2) 0.04502(18) Uani 1 1 d . .
W16 W 0.41093(4) 0.33859(3) 0.18674(2) 0.03418(16) Uani 1 1 d . .
W17 W 0.23705(4) 0.23321(3) 0.18924(2) 0.03382(16) Uani 1 1 d . .
W18 W -0.01679(4) 0.27710(3) 0.21884(2) 0.03401(16) Uani 1 1 d . .
W19 W -0.09120(4) 0.42612(3) 0.24447(2) 0.03696(17) Uani 1 1 d . .
W20 W -0.02013(4) 0.39445(3) 0.13818(2) 0.03382(16) Uani 1 1 d . .
W21 W 0.23437(4) 0.35107(3) 0.10912(2) 0.03395(16) Uani 1 1 d . .
W22 W 0.03086(5) 0.65610(4) 0.05335(2) 0.0518(2) Uani 1 1 d . .
W23 W 0.27397(5) 0.61575(3) 0.02716(2) 0.04757(19) Uani 1 1 d D .
W24 W 0.44180(4) 0.59852(3) 0.10643(2) 0.04578(19) Uani 1 1 d . .
W25 W 0.37049(4) 0.62090(3) 0.21694(2) 0.04355(18) Uani 1 1 d . .
W26 W 0.13742(5) 0.65996(4) 0.24309(2) 0.0520(2) Uani 1 1 d . .
W27 W -0.03622(5) 0.67905(3) 0.15932(2) 0.0507(2) Uani 1 1 d . .
W28 W 0.07760(6) 0.82665(4) 0.03869(3) 0.0683(2) Uani 1 1 d . .
W29 W 0.32377(6) 0.78624(4) 0.01148(2) 0.0674(2) Uani 1 1 d D .
W30 W 0.48948(5) 0.76830(4) 0.09141(3) 0.0648(2) Uani 1 1 d . .
W31 W 0.41938(5) 0.78992(4) 0.20379(3) 0.0628(2) Uani 1 1 d . .
W32 W 0.18751(7) 0.82884(4) 0.23001(3) 0.0733(3) Uani 1 1 d . .
W33 W 0.01035(6) 0.84870(4) 0.14528(3) 0.0670(3) Uani 1 1 d . .
W34' W 0.3756(3) 0.92774(19) 0.06283(11) 0.0634(11) Uani 0.22 1 d . P
W34 W 0.25990(8) 0.94268(5) 0.04783(4) 0.0768(3) Uani 0.78 1 d . P
W35' W 0.3047(3) 0.94822(19) 0.16811(12) 0.0674(12) Uani 0.22 1 d . P
W35 W 0.42569(8) 0.92414(5) 0.12753(4) 0.0763(3) Uani 0.78 1 d . P
W36 W 0.19472(9) 0.96409(5) 0.15419(4) 0.0770(4) Uani 0.78 1 d . P
W36' W 0.1425(3) 0.96316(18) 0.08690(11) 0.0629(11) Uani 0.22 1 d . P
Mn1 Mn 0.13899(14) 0.19736(11) 0.29499(7) 0.0346(6) Uani 1 1 d . .
Mn2 Mn 0.29838(14) 0.29964(11) 0.28919(6) 0.0316(6) Uani 1 1 d . .
Mn3 Mn 0.07352(14) 0.33970(11) 0.31472(7) 0.0338(6) Uani 1 1 d . .
Mn4 Mn 0.13351(14) 0.50227(11) 0.08738(7) 0.0363(6) Uani 1 1 d . .
Mn5 Mn 0.29383(14) 0.48634(11) 0.16295(7) 0.0344(6) Uani 1 1 d . .
Mn6 Mn 0.06813(15) 0.52423(11) 0.18764(7) 0.0355(6) Uani 1 1 d . .
Na1 Na 0.7247(5) 0.5503(4) 0.0821(2) 0.072(2) Uani 1 1 d . .
Na2 Na 0.2399(9) 0.4570(6) 0.3108(4) 0.054(4) Uani 0.5 1 d . P
Na3 Na -0.1402(11) 0.5961(8) 0.2617(5) 0.081(5) Uani 0.5 1 d . P
Na4 Na 0.0567(15) 0.2518(12) 0.1151(7) 0.061(6) Uiso 0.3 1 d . P
Na5 Na 0.2645(8) -0.0839(6) 0.4816(5) 0.085(4) Uani 0.6 1 d . P
Na6 Na 0.1463(18) 0.5543(13) 0.5589(8) 0.077(7) Uiso 0.3 1 d . P
Na7 Na -0.1481(10) 0.0179(7) 0.5600(4) 0.084(4) Uani 0.6 1 d . P
P1 P 0.2659(3) 0.2264(2) 0.52178(12) 0.0360(10) Uani 1 1 d . .
P2 P 0.2095(2) 0.25683(18) 0.38913(11) 0.0286(9) Uani 1 1 d . .
P3 P 0.1649(2) 0.38599(17) 0.21870(11) 0.0253(9) Uani 1 1 d . .
P4 P 0.1995(3) 0.6296(2) 0.13515(12) 0.0344(10) Uani 1 1 d . .
P5 P 0.2541(3) 0.8156(2) 0.12021(15) 0.0498(12) Uani 1 1 d . .
O1 O 0.1819(6) 0.5592(4) 0.1409(3) 0.031(2) Uani 1 1 d . .
O2 O 0.1852(6) 0.3694(5) 0.2668(3) 0.039(3) Uani 1 1 d . .
O3 O 0.1815(6) 0.4531(4) 0.2079(3) 0.032(3) Uani 1 1 d . .
O4 O 0.1891(6) 0.2693(4) 0.3390(3) 0.031(3) Uani 1 1 d . .
O5 O 0.4008(6) 0.4182(5) 0.1826(3) 0.044(3) Uani 1 1 d . .
O6 O 0.3999(6) 0.3292(5) 0.2454(3) 0.035(3) Uani 1 1 d . .
O7 O -0.0191(6) 0.3079(5) 0.3663(3) 0.040(3) Uani 1 1 d . .
O8 O 0.2313(6) 0.4341(5) 0.1142(3) 0.037(3) Uani 1 1 d . .
O9 O 0.3667(6) 0.2518(5) 0.1831(3) 0.038(3) Uani 1 1 d . .
O10 O 0.0406(6) 0.2715(5) 0.2716(3) 0.038(3) Uani 1 1 d . .
O11 O 0.0367(6) 0.4663(5) 0.1364(3) 0.042(3) Uani 1 1 d . .
O12 O 0.2378(7) 0.2361(5) 0.2485(3) 0.045(3) Uani 1 1 d . .
O13 O -0.0369(6) 0.4981(5) 0.2329(3) 0.042(3) Uani 1 1 d . .
O14 O -0.0309(6) 0.4064(5) 0.2948(3) 0.045(3) Uani 1 1 d . .
O15 O -0.0440(6) 0.3121(5) 0.1597(3) 0.044(3) Uani 1 1 d . .
O16 O 0.3970(6) 0.2353(6) 0.3191(3) 0.050(3) Uani 1 1 d . .
O17 O 0.3910(7) 0.5294(5) 0.1201(3) 0.050(3) Uani 1 1 d . .
O18 O 0.2193(6) 0.2658(5) 0.1287(3) 0.035(3) Uani 1 1 d . .
O19 O 0.3335(6) 0.5500(5) 0.2096(3) 0.048(3) Uani 1 1 d . .
O20 O 0.3631(6) 0.3389(5) 0.1244(2) 0.038(3) Uani 1 1 d . .
O21 O -0.0336(7) 0.0906(5) 0.4027(3) 0.049(3) Uani 1 1 d . .
O22 O 0.0890(7) 0.4514(5) 0.0337(3) 0.050(3) Uani 1 1 d . .
O23 O 0.1002(6) 0.2462(5) 0.1909(3) 0.037(3) Uani 1 1 d . .
O24 O 0.3393(7) 0.3610(5) 0.3355(3) 0.047(3) Uani 1 1 d . .
O25 O 0.3238(9) 0.0856(7) 0.4403(3) 0.073(4) Uani 1 1 d . .
O26 O 0.0572(5) 0.3756(4) 0.2095(3) 0.031(3) Uani 1 1 d . .
O27 O -0.0908(7) 0.3993(5) 0.0916(3) 0.046(3) Uani 1 1 d . .
O28 O -0.0249(7) 0.5990(5) 0.1658(3) 0.050(3) Uani 1 1 d . .
O29 O 0.1303(7) 0.4007(5) 0.3586(3) 0.042(3) Uani 1 1 d . .
O30 O 0.0463(6) 0.1704(5) 0.3468(3) 0.040(3) Uani 1 1 d . .
O31 O 0.5311(6) 0.3219(5) 0.1775(3) 0.049(3) Uani 1 1 d . .
O32 O 0.2351(6) 0.5458(5) 0.0455(3) 0.043(3) Uani 1 1 d . .
O33 O 0.0974(8) 0.1233(5) 0.2549(3) 0.056(3) Uani 1 1 d . .
O34 O -0.1084(6) 0.4208(5) 0.1808(3) 0.038(3) Uani 1 1 d . .
O35 O 0.0982(6) 0.3549(5) 0.1161(3) 0.033(3) Uani 1 1 d . .
O36 O 0.2519(6) 0.1562(5) 0.1818(3) 0.040(3) Uani 1 1 d . .
O37 O 0.2315(5) 0.3449(4) 0.1891(3) 0.028(2) Uani 1 1 d . .
O38 O 0.0383(6) 0.5757(5) 0.0688(3) 0.045(3) Uani 1 1 d . .
O39 O 0.2453(7) 0.3430(5) 0.0538(3) 0.042(3) Uani 1 1 d . .
O40 O 0.1176(7) 0.5845(5) 0.2339(3) 0.050(3) Uani 1 1 d . .
O41 O -0.2074(7) 0.4506(5) 0.2609(3) 0.043(3) Uani 1 1 d . .
O42 O -0.1409(7) 0.3241(6) 0.4341(3) 0.063(4) Uani 1 1 d . .
O43 O -0.1072(6) 0.3350(4) 0.2394(3) 0.031(2) Uani 1 1 d . .
O44 O -0.0839(7) 0.2164(6) 0.2198(3) 0.052(3) Uani 1 1 d . .
O45 O 0.2441(6) 0.1358(5) 0.3244(3) 0.042(3) Uani 1 1 d . .
O46 O -0.0154(8) 0.7696(6) 0.1487(4) 0.074(4) Uani 1 1 d . .
O47 O 0.1557(8) 0.1192(5) 0.5818(3) 0.048(3) Uani 1 1 d . .
O48 O 0.4344(9) 0.2984(6) 0.5698(3) 0.075(4) Uani 1 1 d . .
O49 O 0.2888(8) 0.2144(6) 0.5717(3) 0.065(4) Uani 1 1 d . .
O50 O 0.0518(8) 0.1380(6) 0.4690(3) 0.064(4) Uani 1 1 d . .
O51 O 0.0222(8) 0.0577(5) 0.5356(4) 0.064(4) Uani 1 1 d . .
O52 O 0.4811(8) 0.1848(6) 0.4346(3) 0.068(4) Uani 1 1 d . .
O53 O 0.5592(7) 0.5765(5) 0.0979(4) 0.061(4) Uani 1 1 d . .
O54 O -0.0075(8) 0.2725(7) 0.4865(4) 0.068(4) Uani 1 1 d . .
O55 O -0.0479(8) 0.6594(6) 0.0116(3) 0.063(4) Uani 1 1 d . .
O56 O 0.3163(10) 0.6994(3) 0.0186(4) 0.093(5) Uani 1 1 d D .
O57 O 0.4680(8) 0.6880(7) 0.0903(5) 0.088(5) Uani 1 1 d . .
O58 O 0.2996(8) 0.6041(6) -0.0254(3) 0.065(4) Uani 1 1 d . .
O59 O 0.4686(7) 0.4174(6) 0.3819(3) 0.056(4) Uani 1 1 d . .
O60 O 0.2737(9) 0.8853(6) 0.1141(4) 0.074(4) Uani 1 1 d . .
O61 O -0.0453(12) 0.2109(6) 0.4200(4) 0.105(5) Uani 1 1 d . .
O62 O 0.3073(8) 0.0300(6) 0.3636(4) 0.067(4) Uani 1 1 d . .
O63 O 0.3608(8) -0.0037(6) 0.4993(4) 0.069(4) Uani 1 1 d . .
O64 O 0.4596(9) 0.0979(6) 0.4989(4) 0.083(5) Uani 1 1 d . .
O65 O 0.5671(8) 0.1949(7) 0.3537(4) 0.079(5) Uani 1 1 d . .
O66 O -0.0625(10) 0.6791(6) 0.0979(4) 0.082(5) Uani 1 1 d . .
O67 O 0.0454(8) 0.7496(6) 0.0491(4) 0.092(4) Uani 1 1 d . .
O68 O -0.0782(8) 0.2911(6) 0.5663(4) 0.071(4) Uani 1 1 d . .
O69 O 0.0955(9) 0.2517(7) 0.5963(3) 0.075(4) Uani 1 1 d . .
O70 O 0.4081(8) 0.1335(7) 0.3694(4) 0.086(4) Uani 1 1 d . .
O71 O 0.3372(9) 0.0874(6) 0.5601(3) 0.070(4) Uani 1 1 d . .
O72 O 0.3973(9) 0.3605(7) 0.4554(4) 0.093(5) Uani 1 1 d . .
O73 O 0.1869(10) 0.3981(6) 0.4796(4) 0.075(4) Uani 1 1 d . .
O74 O 0.2317(9) 0.6531(6) 0.1799(4) 0.071(4) Uani 1 1 d . .
O75 O 0.2294(11) 0.3373(6) 0.5907(4) 0.091(5) Uani 1 1 d . .
O76 O 0.3226(8) 0.8739(6) 0.0223(3) 0.062(4) Uani 1 1 d . .
O77 O 0.0419(8) 0.3628(5) 0.4344(3) 0.060(3) Uani 1 1 d . .
O78 O 0.2848(9) 0.6348(7) 0.0981(4) 0.087(5) Uani 1 1 d . .
O79 O 0.5268(9) 0.3836(6) 0.5142(4) 0.078(4) Uani 1 1 d . .
O80 O 0.0009(9) 0.1823(7) 0.5509(4) 0.083(4) Uiso 1 1 d . .
O81 O 0.4610(9) 0.6061(6) 0.2526(4) 0.079(4) Uani 1 1 d . .
O82 O 0.0997(9) 0.4825(6) 0.4222(3) 0.064(4) Uani 1 1 d . .
O83 O 0.2695(8) 0.6414(6) 0.2572(5) 0.086(4) Uani 1 1 d . .
O84 O 0.4686(8) 0.8615(6) 0.0943(4) 0.081(4) Uani 1 1 d . .
O85 O 0.0924(9) 0.6678(6) 0.2949(4) 0.068(4) Uani 1 1 d . .
O86 O 0.1485(8) 0.8555(6) 0.2794(4) 0.072(4) Uani 1 1 d . .
O87 O 0.1549(12) 0.4505(6) 0.5568(4) 0.091(5) Uani 1 1 d . .
O88 O 0.2844(7) 0.2971(7) 0.5081(4) 0.101(4) Uani 1 1 d . .
O89 O 0.1850(10) 0.7467(6) 0.2413(4) 0.082(5) Uani 1 1 d . .
O90 O 0.2765(8) 0.4247(7) 0.4069(4) 0.086(4) Uani 1 1 d . .
O91 O 0.4373(7) 0.6236(6) 0.1621(4) 0.074(4) Uani 1 1 d . .
O92 O 0.5155(9) 0.7924(6) 0.2386(4) 0.081(4) Uani 1 1 d . .
O93 O 0.1928(9) 0.8015(8) 0.0118(5) 0.111(6) Uani 1 1 d . .
O94 O -0.1493(7) 0.6966(6) 0.1799(4) 0.065(4) Uani 1 1 d . .
O95 O 0.0913(10) 0.3371(6) 0.5376(4) 0.082(5) Uani 1 1 d . .
O96 O 0.6209(8) 0.1618(7) 0.4877(3) 0.083(5) Uani 1 1 d . .
O97 O 0.2152(8) 0.9066(6) 0.2004(4) 0.069(4) Uani 1 1 d . .
O98 O 0.1591(9) 0.2152(7) 0.5143(4) 0.079(4) Uiso 1 1 d . .
O99 O 0.3882(9) 0.7135(6) 0.2143(4) 0.076(4) Uani 1 1 d . .
O100 O 0.1608(9) 0.1044(7) 0.4016(4) 0.089(5) Uani 1 1 d . .
O101 O 0.4026(10) 0.6006(7) 0.0440(4) 0.107(5) Uani 1 1 d . .
O102 O 0.1937(10) 0.0862(8) 0.5083(4) 0.108(6) Uani 1 1 d . .
O103 O 0.1515(11) 0.3010(7) 0.6752(4) 0.102(5) Uani 1 1 d . .
O104 O 0.1140(8) 0.2367(6) 0.4116(4) 0.076(4) Uani 1 1 d . .
O105 O 0.4793(10) 0.7723(8) 0.1510(5) 0.103(6) Uani 1 1 d . .
O106 O 0.0415(9) 0.6940(8) 0.2057(5) 0.109(6) Uani 1 1 d . .
O107 O 0.1397(11) 0.9074(6) 0.0433(4) 0.086(5) Uani 1 1 d . .
O108 O 0.3309(9) 0.3964(7) 0.5340(4) 0.083(5) Uani 1 1 d . .
O109 O 0.4869(8) 0.1820(7) 0.5539(3) 0.081(5) Uani 1 1 d . .
O110 O 0.6100(8) 0.7636(7) 0.0810(4) 0.091(5) Uani 1 1 d . .
O111 O 0.2401(8) 0.3160(7) 0.4081(4) 0.083(4) Uani 1 1 d . .
O112 O 0.3525(9) 0.7935(6) -0.0404(4) 0.080(4) Uani 1 1 d . .
O113 O 0.4399(9) 0.2912(8) 0.3926(4) 0.096(6) Uani 1 1 d . .
O114 O 0.1064(9) 0.6661(7) 0.1226(4) 0.081(4) Uiso 1 1 d . .
O115 O -0.0944(9) 0.8813(6) 0.1613(5) 0.086(5) Uani 1 1 d . .
O116 O 0.3321(10) 0.1851(7) 0.4984(4) 0.091(4) Uiso 1 1 d . .
O117 O 0.0830(9) 0.9227(6) 0.1387(4) 0.080(4) Uani 1 1 d . .
O118 O 0.4176(10) 0.8748(7) 0.1789(4) 0.103(5) Uani 1 1 d . .
O119 O 0.3264(8) 0.7799(7) 0.0884(5) 0.103(5) Uani 1 1 d . .
O120 O 0.2913(8) 0.2071(7) 0.3953(4) 0.077(5) Uani 1 1 d . .
O121 O 0.1542(9) 0.6582(7) 0.0272(4) 0.091(5) Uani 1 1 d . .
O122 O 0.0103(10) 0.8503(7) -0.0038(4) 0.092(5) Uani 1 1 d . .
O123 O 0.2750(8) 0.7976(7) 0.1677(4) 0.081(5) Uani 1 1 d . .
O124 O 0.2667(11) 0.0590(8) 0.6494(4) 0.102(6) Uani 1 1 d . .
O125 O -0.0043(9) 0.8600(7) 0.0843(5) 0.095(5) Uani 1 1 d . .
O126 O 0.1482(11) 0.8101(7) 0.1094(5) 0.103(5) Uani 1 1 d . .
O127 O 0.3191(10) 0.8262(8) 0.2431(5) 0.106(6) Uani 1 1 d . .
O128 O 0.0747(12) 0.8399(7) 0.1997(5) 0.121(6) Uani 1 1 d . .
O129 O 0.4535(14) 0.7839(10) 0.0302(6) 0.149(7) Uiso 1 1 d . .
O130 O 0.3392(10) 0.2625(8) 0.6413(4) 0.111(6) Uani 1 1 d . .
O131 O 0.4846(10) 0.2713(7) 0.4942(4) 0.088(4) Uiso 1 1 d . .
O132 O 0.5322(11) 0.2348(8) 0.6341(4) 0.113(6) Uani 1 1 d . .
O133 O 0.3915(9) 0.1491(8) 0.6223(6) 0.127(7) Uani 1 1 d . .
O134 O 0.1396(16) 1.0321(12) 0.1803(7) 0.175(9) Uiso 1 1 d . .
O135 O 0.2541(13) 0.9997(9) 0.0063(6) 0.130(6) Uiso 1 1 d . .
O136 O 0.2169(11) 0.1819(9) 0.6425(5) 0.109(6) Uiso 1 1 d . .
O137 O 0.3271(12) 0.9787(9) 0.1500(5) 0.117(6) Uiso 1 1 d . .
O138 O 0.2096(11) 0.9872(7) 0.1049(7) 0.159(8) Uani 1 1 d . .
O139 O 0.5263(13) 0.9641(8) 0.1310(6) 0.144(7) Uani 1 1 d . .
O140 O 0.3791(16) 0.9660(12) 0.0743(7) 0.012(6) Uiso 0.3 1 d . P
O142 O 0.5000 0.5000 0.0000 0.061(5) Uani 1 2 d S P
O143 O 0.6849(8) 0.5525(7) 0.0009(4) 0.076(4) Uani 1 1 d . .
O144 O 0.7974(8) 0.5453(6) 0.1543(4) 0.070(4) Uani 1 1 d . .
O145 O 0.4796(10) 0.1786(7) 0.2449(4) 0.094(5) Uani 1 1 d . .
O147 O 0.3863(9) 0.4559(6) 0.2737(3) 0.071(4) Uani 1 1 d . .
O148 O 0.0837(10) 0.5108(6) 0.3090(3) 0.075(4) Uani 1 1 d . .
O149 O 0.4841(8) 0.4295(7) 0.0819(4) 0.081(5) Uani 1 1 d . .
O150 O 0.0590(11) 0.5605(7) 0.4964(5) 0.076(5) Uani 0.8 1 d . P
O151 O -0.1833(10) 0.2994(9) 0.3217(4) 0.091(6) Uani 0.8 1 d . P
O152 O -0.1286(13) 0.2875(8) 0.0612(6) 0.092(6) Uani 0.8 1 d . P
O153 O 0.5475(13) 0.6649(8) -0.0091(5) 0.086(6) Uani 0.8 1 d . P
O155 O 0.5357(10) 0.0380(8) 0.4160(4) 0.099(6) Uani 1 1 d . .
O157 O 0.3826(14) 0.6892(8) -0.0916(5) 0.093(6) Uani 0.8 1 d . P
O158 O 0.6359(8) 0.6661(10) 0.1754(5) 0.139(8) Uani 1 1 d . .
O159 O -0.2551(9) 0.1941(10) 0.4109(6) 0.136(8) Uani 1 1 d . .
O160 O 0.7384(10) 0.6538(8) 0.0743(9) 0.178(10) Uani 1 1 d . .
O161 O -0.1837(9) 0.7921(9) 0.0755(6) 0.141(7) Uani 1 1 d . .
O162 O 0.6972(11) 0.4495(8) 0.1069(5) 0.090(6) Uani 0.8 1 d . P
O163 O -0.1768(10) 0.0522(8) 0.4591(6) 0.125(6) Uani 1 1 d . .
O164 O 0.8789(7) 0.5162(5) 0.0533(3) 0.033(3) Uiso 0.9 1 d . P
O165 O 0.2314(12) 0.5105(9) 0.2753(5) 0.050(5) Uiso 0.6 1 d . P
O166 O 0.6486(14) 0.3096(10) 0.4146(6) 0.068(6) Uiso 0.6 1 d . P
O167 O 0.5806(13) 0.4616(9) 0.1873(6) 0.057(5) Uiso 0.6 1 d . P
O168 O 0.3546(15) 0.5076(11) 0.4609(7) 0.075(6) Uiso 0.6 1 d . P
O169 O 0.3285(14) 0.0808(10) 0.2498(6) 0.068(6) Uiso 0.6 1 d . P
O170 O 0.0711(19) 0.2187(14) 0.7385(9) 0.084(8) Uiso 0.5 1 d . P
O171 O 0.2891(14) -0.0763(10) 0.6120(6) 0.067(6) Uiso 0.6 1 d . P
O172 O -0.1212(14) 0.4528(11) 0.3685(7) 0.074(6) Uiso 0.6 1 d . P
O174 O 0.5125(17) 0.0507(13) 0.3067(8) 0.072(7) Uiso 0.5 1 d . P
O175 O 0.2742(15) 0.5494(11) 0.3404(7) 0.078(7) Uiso 0.6 1 d . P
O176 O -0.1656(18) 0.1753(13) 0.5062(8) 0.075(8) Uiso 0.5 1 d . P
O177 O 0.0019(18) 0.5960(14) 0.3746(8) 0.081(8) Uiso 0.5 1 d . P
O178 O 0.5674(18) 0.5047(14) 0.4318(8) 0.081(8) Uiso 0.5 1 d . P
O179 O 0.5772(16) 0.3224(12) 0.2809(7) 0.086(7) Uiso 0.6 1 d . P
O180 O 0.358(2) -0.0832(15) 0.4162(9) 0.095(9) Uiso 0.5 1 d . P
O181 O 0.676(3) 0.2919(19) 0.6722(12) 0.058(10) Uiso 0.3 1 d . P
O182 O 0.7082(19) 0.8070(14) 0.1651(9) 0.084(8) Uiso 0.5 1 d . P
O183 O -0.290(2) 0.3122(18) 0.2182(11) 0.052(10) Uiso 0.3 1 d . P
O184 O -0.2637(19) 0.2978(14) 0.5122(8) 0.083(8) Uiso 0.5 1 d . P
O185 O 0.337(3) 0.1024(19) 0.1068(11) 0.057(10) Uiso 0.3 1 d . P
O186 O 0.7608(16) 0.1847(12) 0.3209(7) 0.065(7) Uiso 0.5 1 d . P
O187 O 0.531(2) 1.0618(15) 0.1981(9) 0.065(8) Uiso 0.4 1 d . P
O188 O -0.085(2) -0.0056(17) 0.3508(10) 0.045(9) Uiso 0.3 1 d . P
O189 O 0.010(2) 0.1453(15) 0.6500(9) 0.034(8) Uiso 0.3 1 d . P
O190 O -0.105(3) 0.126(2) 0.2951(12) 0.062(11) Uiso 0.3 1 d . P
O191 O 0.159(2) 0.7592(16) 0.3596(10) 0.071(9) Uiso 0.4 1 d . P
O192 O 0.464(3) 0.208(2) 0.1111(13) 0.074(12) Uiso 0.3 1 d . P
O193 O -0.052(2) 0.7578(18) -0.0644(11) 0.054(10) Uiso 0.3 1 d . P
O194 O 0.661(2) 0.1382(15) 0.6710(9) 0.066(9) Uiso 0.4 1 d . P
O195 O 0.395(2) 0.4021(17) 0.6274(10) 0.044(9) Uiso 0.3 1 d . P
O196 O 0.147(2) 0.9385(15) 0.3584(9) 0.062(8) Uiso 0.4 1 d . P
O198 O 0.651(3) 0.547(2) 0.2452(14) 0.083(14) Uiso 0.3 1 d . P
O199 O 0.559(3) 0.930(2) 0.2232(15) 0.091(15) Uiso 0.3 1 d . P
O200 O 0.620(3) 0.678(2) 0.2855(15) 0.091(15) Uiso 0.3 1 d . P
O201 O -0.213(2) 0.2640(15) 0.1379(9) 0.033(8) Uiso 0.3 1 d . P
O202 O 0.612(4) 0.442(3) 0.3011(18) 0.061(16) Uiso 0.2 1 d . P
O203 O 0.205(3) 0.608(2) 0.4082(14) 0.086(14) Uiso 0.3 1 d . P
O204 O 0.737(3) 0.626(3) 0.2203(16) 0.073(15) Uiso 0.25 1 d . P
O205 O -0.014(3) 0.954(2) 0.2480(13) 0.068(12) Uiso 0.3 1 d . P
O206 O 0.019(4) 1.157(3) 0.1283(16) 0.050(14) Uiso 0.2 1 d . P
O207 O -0.174(3) 0.764(2) -0.0088(14) 0.078(13) Uiso 0.3 1 d . P
O208 O -0.010(4) 1.001(3) 0.0257(15) 0.049(14) Uiso 0.2 1 d . P
O209 O 0.140(3) 1.118(2) 0.0613(14) 0.086(14) Uiso 0.3 1 d . P
O210 O 0.157(3) 0.887(2) -0.0787(14) 0.086(14) Uiso 0.3 1 d . P
O211 O 0.619(3) 0.345(2) 0.5954(13) 0.071(12) Uiso 0.3 1 d . P
O212 O 0.280(2) 0.5724(17) 0.5488(10) 0.047(9) Uiso 0.3 1 d . P
O213 O 0.296(3) -0.034(2) 0.2735(14) 0.087(14) Uiso 0.3 1 d . P
O215 O -0.174(3) 0.571(2) 0.3462(14) 0.035(12) Uiso 0.2 1 d . P
O216 O 0.712(3) 0.350(2) 0.1958(12) 0.021(10) Uiso 0.2 1 d . P
O217 O 0.679(4) 0.210(3) 0.2399(18) 0.063(17) Uiso 0.2 1 d . P
O218 O 0.071(4) 0.766(3) 0.3480(16) 0.052(14) Uiso 0.2 1 d . P
O219 O 0.284(5) -0.197(4) 0.417(2) 0.10(2) Uiso 0.2 1 d . P
O220 O 0.476(4) 0.511(3) 0.501(2) 0.062(17) Uiso 0.2 1 d . P

loop_
_atom_site_aniso_label
_atom_site_aniso_U_11
_atom_site_aniso_U_22
_atom_site_aniso_U_33
_atom_site_aniso_U_23
_atom_site_aniso_U_13
_atom_site_aniso_U_12
W1 0.0649(5) 0.0701(7) 0.0451(5) 0.0126(5) -0.0189(4) -0.0207(5)
W1' 0.105(3) 0.092(3) 0.0363(18) 0.025(2) -0.0355(18) -0.049(2)
W2' 0.119(3) 0.078(3) 0.0380(19) 0.013(2) -0.010(2) -0.046(2)
W2 0.0642(5) 0.0596(6) 0.0449(5) 0.0165(5) -0.0067(4) -0.0121(5)
W3' 0.122(3) 0.085(3) 0.0307(18) -0.005(2) -0.004(2) -0.048(2)
W3 0.0741(6) 0.0616(7) 0.0372(4) 0.0073(5) -0.0040(4) -0.0167(5)
W4 0.0488(4) 0.0655(5) 0.0509(4) 0.0146(4) -0.0184(3) -0.0155(4)
W5 0.0467(4) 0.0560(5) 0.0513(4) 0.0193(4) -0.0065(3) -0.0053(3)
W6 0.0563(4) 0.0580(5) 0.0462(4) 0.0166(4) -0.0061(3) -0.0228(3)
W7 0.0665(4) 0.0537(5) 0.0395(4) 0.0039(4) 0.0071(3) -0.0082(4)
W8 0.0798(5) 0.0594(5) 0.0365(4) -0.0010(4) -0.0023(3) -0.0233(4)
W9 0.0718(4) 0.0731(6) 0.0421(4) 0.0103(4) -0.0170(3) -0.0374(4)
W10 0.0330(3) 0.0490(4) 0.0399(3) 0.0074(3) -0.0105(3) -0.0079(3)
W11 0.0345(3) 0.0405(4) 0.0430(3) 0.0100(3) -0.0039(3) -0.0049(3)
W12 0.0384(3) 0.0461(4) 0.0412(3) 0.0113(3) -0.0068(3) -0.0170(3)
W13 0.0401(3) 0.0442(4) 0.0362(3) 0.0054(3) 0.0036(3) -0.0031(3)
W14 0.0515(4) 0.0398(4) 0.0318(3) 0.0000(3) -0.0003(3) -0.0116(3)
W15 0.0525(3) 0.0517(4) 0.0337(3) 0.0089(3) -0.0115(3) -0.0275(3)
W16 0.0256(3) 0.0456(4) 0.0315(3) 0.0054(3) -0.0017(2) -0.0078(3)
W17 0.0330(3) 0.0355(4) 0.0335(3) 0.0022(3) -0.0040(2) -0.0078(3)
W18 0.0289(3) 0.0402(4) 0.0337(3) 0.0067(3) -0.0055(2) -0.0118(3)
W19 0.0286(3) 0.0434(4) 0.0383(3) 0.0074(3) 0.0014(3) -0.0051(3)
W20 0.0288(3) 0.0400(4) 0.0333(3) 0.0082(3) -0.0072(2) -0.0111(3)
W21 0.0331(3) 0.0415(4) 0.0278(3) 0.0028(3) -0.0029(2) -0.0086(3)
W22 0.0467(3) 0.0439(4) 0.0653(4) 0.0207(4) -0.0203(3) -0.0154(3)
W23 0.0569(4) 0.0498(4) 0.0374(3) 0.0092(3) 0.0014(3) -0.0220(3)
W24 0.0344(3) 0.0509(4) 0.0529(4) 0.0092(3) 0.0006(3) -0.0172(3)
W25 0.0435(3) 0.0468(4) 0.0422(3) 0.0011(3) -0.0069(3) -0.0171(3)
W26 0.0691(4) 0.0414(4) 0.0468(4) -0.0024(3) 0.0108(3) -0.0167(4)
W27 0.0422(4) 0.0384(4) 0.0705(5) 0.0104(4) -0.0019(3) -0.0040(3)
W28 0.0728(5) 0.0459(5) 0.0865(5) 0.0271(4) -0.0224(4) -0.0188(4)
W29 0.0927(5) 0.0564(5) 0.0550(4) 0.0151(4) 0.0043(4) -0.0337(4)
W30 0.0582(4) 0.0645(5) 0.0744(5) 0.0142(4) -0.0036(4) -0.0348(4)
W31 0.0695(4) 0.0520(5) 0.0708(5) -0.0004(4) -0.0117(4) -0.0305(4)
W32 0.1138(6) 0.0444(5) 0.0645(5) -0.0059(4) 0.0129(5) -0.0288(4)
W33 0.0711(5) 0.0402(5) 0.0891(6) 0.0093(4) -0.0065(4) -0.0065(4)
W34' 0.076(2) 0.058(2) 0.058(2) 0.0111(19) -0.0059(18) -0.0201(19)
W34 0.0986(7) 0.0511(6) 0.0833(7) 0.0267(6) -0.0181(6) -0.0368(5)
W35' 0.099(3) 0.045(2) 0.059(2) -0.0042(19) -0.009(2) -0.011(2)
W35 0.0913(7) 0.0560(6) 0.0864(7) 0.0125(6) -0.0136(6) -0.0461(5)
W36 0.0959(7) 0.0416(6) 0.0957(8) 0.0097(6) -0.0067(6) -0.0275(5)
W36' 0.085(2) 0.046(2) 0.058(2) 0.0012(18) -0.0013(19) -0.003(2)
Mn1 0.0343(11) 0.0356(14) 0.0343(11) 0.0069(11) -0.0045(9) -0.0099(10)
Mn2 0.0280(10) 0.0380(14) 0.0291(11) 0.0056(10) -0.0029(9) -0.0078(10)
Mn3 0.0317(11) 0.0382(14) 0.0316(11) 0.0045(11) -0.0018(9) -0.0072(10)
Mn4 0.0325(11) 0.0435(15) 0.0333(11) 0.0077(11) -0.0023(9) -0.0119(10)
Mn5 0.0317(11) 0.0397(14) 0.0328(11) 0.0046(11) -0.0042(9) -0.0114(10)
Mn6 0.0351(11) 0.0401(15) 0.0313(11) 0.0056(11) 0.0018(9) -0.0087(10)
Na1 0.057(4) 0.082(6) 0.078(5) 0.006(4) -0.004(4) -0.011(4)
Na2 0.049(7) 0.051(9) 0.060(8) 0.000(7) 0.000(6) 0.003(7)
Na3 0.092(11) 0.089(13) 0.060(9) -0.008(9) 0.009(8) 0.012(10)
Na5 0.069(7) 0.063(9) 0.129(10) 0.002(8) -0.040(7) -0.029(6)
Na7 0.100(9) 0.085(11) 0.066(7) 0.008(7) -0.029(7) -0.013(8)
P1 0.041(2) 0.040(2) 0.0285(19) 0.0001(18) 0.0005(16) -0.0138(18)
P2 0.0301(18) 0.028(2) 0.0280(18) 0.0012(17) 0.0000(15) -0.0065(16)
P3 0.0253(16) 0.027(2) 0.0244(17) -0.0003(16) -0.0037(14) -0.0077(15)
P4 0.0301(18) 0.038(2) 0.035(2) 0.0056(19) 0.0015(16) -0.0078(17)
P5 0.056(2) 0.035(3) 0.060(3) 0.004(2) 0.000(2) -0.022(2)
O1 0.030(4) 0.030(6) 0.035(5) -0.002(4) 0.007(4) -0.018(4)
O2 0.039(5) 0.060(7) 0.019(4) 0.015(5) -0.009(4) -0.012(5)
O3 0.034(5) 0.018(5) 0.044(5) 0.007(5) 0.005(4) -0.005(4)
O4 0.027(5) 0.030(6) 0.035(5) -0.001(5) 0.000(4) -0.003(4)
O5 0.025(5) 0.065(8) 0.043(5) 0.004(5) -0.018(4) -0.009(5)
O6 0.037(5) 0.048(7) 0.020(4) 0.003(5) -0.006(4) -0.014(5)
O7 0.043(5) 0.030(6) 0.047(6) 0.005(5) 0.003(5) -0.009(5)
O8 0.021(4) 0.063(7) 0.026(5) 0.010(5) -0.001(4) -0.011(5)
O9 0.033(5) 0.046(7) 0.035(5) 0.011(5) -0.010(4) -0.013(5)
O10 0.036(5) 0.043(7) 0.034(5) 0.014(5) -0.004(4) -0.014(5)
O11 0.044(5) 0.041(6) 0.042(5) 0.018(5) -0.010(4) -0.023(5)
O12 0.048(5) 0.057(7) 0.033(5) 0.009(5) -0.006(4) -0.025(5)
O13 0.038(5) 0.039(7) 0.048(6) 0.018(5) 0.002(5) -0.009(5)
O14 0.031(5) 0.057(7) 0.046(6) 0.019(5) -0.006(4) -0.013(5)
O15 0.036(5) 0.060(7) 0.037(5) 0.009(5) 0.004(4) -0.021(5)
O16 0.035(5) 0.092(9) 0.025(5) 0.020(5) -0.009(4) -0.018(5)
O17 0.049(6) 0.062(8) 0.041(6) -0.004(6) -0.007(5) -0.016(6)
O18 0.040(5) 0.040(6) 0.025(5) -0.008(5) 0.002(4) 0.003(5)
O19 0.048(5) 0.072(8) 0.029(5) 0.013(5) -0.016(4) -0.040(5)
O20 0.036(5) 0.067(8) 0.012(4) 0.008(5) 0.005(4) -0.017(5)
O21 0.039(6) 0.050(8) 0.059(6) 0.001(6) 0.005(5) -0.003(5)
O22 0.056(6) 0.066(8) 0.030(5) 0.009(5) -0.014(5) -0.022(6)
O23 0.028(5) 0.033(6) 0.050(6) 0.009(5) -0.003(4) -0.016(4)
O24 0.045(6) 0.052(7) 0.044(6) 0.016(5) -0.009(5) -0.007(5)
O25 0.083(8) 0.088(11) 0.044(6) -0.006(7) 0.007(6) 0.015(8)
O26 0.015(4) 0.030(6) 0.046(5) 0.007(5) -0.006(4) -0.001(4)
O27 0.053(6) 0.049(7) 0.036(5) 0.020(5) -0.012(5) -0.017(5)
O28 0.041(6) 0.050(8) 0.058(6) -0.005(6) -0.001(5) -0.008(5)
O29 0.062(6) 0.031(6) 0.035(5) 0.009(5) -0.007(5) -0.010(5)
O30 0.021(4) 0.054(7) 0.046(6) 0.002(5) 0.003(4) -0.008(5)
O31 0.026(5) 0.056(8) 0.061(6) 0.027(6) -0.009(5) 0.002(5)
O32 0.041(5) 0.054(7) 0.036(5) 0.008(5) -0.005(4) -0.016(5)
O33 0.068(7) 0.050(7) 0.055(6) -0.028(5) -0.007(5) -0.020(6)
O34 0.048(5) 0.041(6) 0.025(5) 0.007(5) -0.007(4) -0.014(5)
O35 0.035(5) 0.046(7) 0.018(4) 0.008(4) -0.008(4) -0.010(5)
O36 0.042(5) 0.039(7) 0.040(5) 0.003(5) -0.007(4) -0.010(5)
O37 0.012(4) 0.041(6) 0.031(5) 0.000(4) 0.003(4) -0.007(4)
O38 0.031(5) 0.053(7) 0.052(6) 0.009(6) -0.024(4) -0.004(5)
O39 0.040(5) 0.045(7) 0.040(5) 0.009(5) 0.005(5) -0.004(5)
O40 0.052(6) 0.064(8) 0.036(5) 0.005(6) 0.001(5) -0.020(6)
O41 0.042(6) 0.041(7) 0.045(6) 0.002(5) 0.008(5) -0.001(5)
O42 0.038(6) 0.091(10) 0.058(7) 0.016(7) 0.012(5) -0.009(6)
O43 0.028(4) 0.025(5) 0.042(5) 0.006(5) 0.000(4) -0.012(4)
O44 0.048(6) 0.070(8) 0.040(6) -0.008(6) -0.005(5) -0.019(6)
O45 0.043(5) 0.032(6) 0.055(6) -0.017(5) -0.002(5) -0.014(5)
O46 0.063(7) 0.037(8) 0.120(10) -0.005(8) 0.013(7) 0.005(6)
O47 0.074(7) 0.043(7) 0.028(5) 0.010(5) -0.010(5) -0.011(6)
O48 0.133(9) 0.066(9) 0.031(5) 0.008(6) -0.043(6) -0.035(7)
O49 0.087(8) 0.062(8) 0.048(6) 0.019(6) -0.012(6) -0.033(6)
O50 0.081(7) 0.075(9) 0.042(6) 0.002(6) -0.005(6) -0.042(6)
O51 0.072(7) 0.055(8) 0.066(7) 0.015(6) 0.010(6) -0.037(6)
O52 0.070(8) 0.083(10) 0.048(6) 0.015(7) -0.004(6) 0.019(7)
O53 0.051(6) 0.035(7) 0.099(8) -0.022(6) 0.024(6) -0.017(5)
O54 0.049(7) 0.090(11) 0.062(7) 0.010(7) 0.007(6) 0.008(7)
O55 0.067(7) 0.059(8) 0.062(7) 0.029(6) -0.029(6) -0.021(6)
O56 0.123(11) 0.064(10) 0.091(9) 0.010(8) 0.034(8) -0.015(9)
O57 0.036(6) 0.116(13) 0.111(10) 0.033(9) -0.001(7) -0.017(7)
O58 0.074(7) 0.083(9) 0.044(6) -0.003(6) 0.022(5) -0.047(6)
O59 0.034(5) 0.079(9) 0.058(7) 0.007(6) -0.002(5) -0.017(6)
O60 0.094(9) 0.048(8) 0.081(8) 0.007(7) -0.003(7) -0.024(7)
O61 0.192(13) 0.042(8) 0.081(8) 0.007(7) 0.069(8) -0.033(9)
O62 0.047(6) 0.078(10) 0.072(7) 0.029(7) -0.002(6) -0.004(6)
O63 0.057(7) 0.057(9) 0.090(9) 0.017(7) 0.007(6) -0.004(6)
O64 0.089(9) 0.060(9) 0.100(10) 0.003(8) 0.021(8) -0.016(7)
O65 0.044(6) 0.107(12) 0.084(9) 0.024(8) 0.001(6) -0.014(7)
O66 0.109(10) 0.044(8) 0.090(9) 0.021(7) 0.006(8) -0.010(8)
O67 0.083(7) 0.071(10) 0.126(10) 0.044(8) -0.075(6) -0.033(7)
O68 0.081(8) 0.075(10) 0.056(7) 0.003(7) 0.034(6) -0.012(7)
O69 0.087(8) 0.092(11) 0.043(6) 0.026(7) 0.014(6) -0.022(7)
O70 0.068(7) 0.105(11) 0.089(8) 0.023(8) -0.043(6) -0.044(7)
O71 0.095(8) 0.075(9) 0.042(6) 0.022(6) -0.023(6) -0.028(7)
O72 0.111(9) 0.111(11) 0.063(8) 0.030(8) -0.034(7) -0.071(7)
O73 0.116(10) 0.048(9) 0.060(7) -0.006(7) -0.023(7) 0.012(8)
O74 0.098(9) 0.069(9) 0.051(7) -0.005(6) 0.003(6) -0.033(7)
O75 0.177(13) 0.063(10) 0.037(6) 0.000(7) -0.026(8) -0.027(9)
O76 0.082(7) 0.063(8) 0.044(6) 0.019(6) -0.015(5) -0.039(6)
O77 0.087(7) 0.066(8) 0.030(5) -0.001(5) 0.016(5) -0.037(6)
O78 0.068(8) 0.121(13) 0.070(8) 0.021(8) 0.025(7) -0.007(8)
O79 0.094(8) 0.089(10) 0.056(7) 0.005(7) 0.000(6) -0.054(7)
O81 0.084(8) 0.083(10) 0.071(7) 0.046(7) -0.039(6) -0.028(7)
O82 0.096(8) 0.057(9) 0.040(6) -0.006(6) -0.019(6) -0.003(7)
O83 0.071(7) 0.063(8) 0.133(11) -0.037(8) -0.008(7) -0.041(6)
O84 0.069(7) 0.084(10) 0.095(9) 0.010(8) 0.007(7) -0.048(6)
O85 0.098(9) 0.049(8) 0.054(7) 0.004(6) 0.006(7) 0.007(7)
O86 0.073(8) 0.073(9) 0.073(8) -0.032(7) -0.013(6) -0.002(7)
O87 0.170(13) 0.056(9) 0.049(7) -0.020(7) 0.019(8) -0.017(9)
O88 0.027(6) 0.153(11) 0.133(8) -0.121(7) -0.006(6) 0.001(6)
O89 0.097(9) 0.057(9) 0.091(9) 0.003(8) 0.014(8) -0.007(8)
O90 0.053(6) 0.147(12) 0.066(7) -0.058(7) -0.015(6) -0.029(7)
O91 0.054(6) 0.110(11) 0.064(7) -0.012(7) 0.014(6) -0.045(6)
O92 0.105(9) 0.057(8) 0.086(8) 0.030(7) -0.038(7) -0.043(7)
O93 0.084(8) 0.149(14) 0.111(11) -0.021(10) -0.004(8) -0.071(8)
O94 0.043(6) 0.051(8) 0.099(9) 0.005(7) -0.001(6) -0.005(6)
O95 0.116(10) 0.050(9) 0.082(8) -0.021(7) -0.021(8) -0.006(8)
O96 0.060(7) 0.155(14) 0.038(6) 0.018(7) -0.017(5) -0.039(7)
O97 0.052(7) 0.078(10) 0.077(8) -0.014(7) 0.003(6) 0.001(7)
O99 0.092(8) 0.042(8) 0.098(9) -0.001(7) -0.037(7) -0.020(7)
O100 0.069(8) 0.090(10) 0.099(9) 0.067(7) 0.025(7) 0.004(7)
O101 0.113(9) 0.130(12) 0.084(9) 0.047(9) -0.031(8) -0.076(8)
O102 0.123(11) 0.155(14) 0.056(7) -0.044(8) -0.030(7) -0.041(10)
O103 0.146(12) 0.101(12) 0.066(8) -0.007(8) -0.010(8) -0.048(10)
O104 0.060(7) 0.061(9) 0.105(9) 0.031(8) -0.025(7) -0.015(6)
O105 0.098(10) 0.110(14) 0.098(10) 0.030(10) -0.027(8) 0.004(10)
O106 0.060(8) 0.106(13) 0.165(13) -0.062(10) 0.001(9) 0.001(8)
O107 0.169(12) 0.036(7) 0.059(7) 0.016(6) -0.026(8) -0.049(7)
O108 0.079(9) 0.098(12) 0.070(8) 0.018(8) 0.000(7) 0.002(8)
O109 0.070(7) 0.131(13) 0.041(6) 0.039(7) -0.019(6) -0.020(8)
O110 0.070(7) 0.128(12) 0.082(9) 0.005(8) 0.001(7) -0.065(7)
O111 0.082(8) 0.115(11) 0.055(7) 0.040(7) -0.024(6) -0.047(7)
O112 0.074(8) 0.080(10) 0.090(9) 0.026(8) -0.017(7) -0.034(7)
O113 0.079(8) 0.167(16) 0.043(7) 0.008(8) -0.029(6) -0.024(9)
O115 0.083(9) 0.052(9) 0.120(11) 0.000(8) 0.024(8) 0.015(8)
O117 0.087(9) 0.042(8) 0.109(10) 0.014(8) 0.009(8) -0.011(7)
O118 0.151(10) 0.091(10) 0.078(8) 0.018(8) -0.049(7) -0.084(7)
O119 0.054(7) 0.087(10) 0.170(14) 0.045(10) -0.005(8) -0.045(6)
O120 0.061(7) 0.109(12) 0.056(7) 0.017(8) 0.018(6) 0.021(8)
O121 0.065(8) 0.101(11) 0.100(9) 0.059(8) 0.022(7) -0.013(7)
O122 0.105(10) 0.072(10) 0.098(9) 0.053(8) -0.025(8) -0.021(8)
O123 0.050(7) 0.127(13) 0.065(8) -0.014(8) -0.016(6) 0.001(8)
O124 0.133(12) 0.109(13) 0.066(8) 0.013(9) -0.022(8) -0.030(10)
O125 0.079(8) 0.085(11) 0.124(11) 0.012(9) -0.019(8) -0.034(8)
O126 0.110(11) 0.045(9) 0.150(13) 0.046(9) -0.029(10) -0.005(8)
O127 0.092(10) 0.111(14) 0.113(11) 0.026(10) 0.023(9) -0.019(9)
O128 0.158(13) 0.094(12) 0.115(12) 0.022(10) 0.024(10) -0.071(9)
O130 0.112(10) 0.167(15) 0.062(8) -0.034(9) 0.011(8) -0.062(10)
O132 0.134(11) 0.125(15) 0.083(9) 0.007(9) -0.057(8) -0.033(10)
O133 0.044(7) 0.155(15) 0.180(15) 0.090(12) -0.028(8) -0.039(8)
O138 0.115(11) 0.075(10) 0.30(2) -0.085(11) -0.007(13) -0.054(8)
O139 0.182(14) 0.090(11) 0.164(15) 0.064(11) -0.025(12) -0.083(9)
O142 0.037(8) 0.096(15) 0.050(9) 0.020(9) -0.009(7) -0.003(9)
O143 0.043(6) 0.122(12) 0.064(7) 0.012(8) -0.008(6) -0.024(7)
O144 0.066(7) 0.065(9) 0.083(8) -0.004(7) -0.012(6) -0.023(6)
O145 0.106(10) 0.081(12) 0.091(10) -0.006(9) -0.017(8) 0.034(9)
O147 0.107(9) 0.068(9) 0.040(6) 0.025(6) -0.010(6) -0.028(7)
O148 0.142(11) 0.042(8) 0.044(6) 0.012(6) -0.006(7) -0.024(8)
O149 0.056(7) 0.128(13) 0.054(7) 0.031(8) 0.013(6) 0.008(8)
O150 0.085(11) 0.039(10) 0.103(12) -0.013(9) -0.019(9) 0.004(9)
O151 0.070(9) 0.170(18) 0.037(8) 0.014(10) -0.013(7) -0.052(10)
O152 0.110(12) 0.055(11) 0.114(13) 0.011(10) 0.012(11) -0.038(9)
O153 0.116(13) 0.034(10) 0.100(12) 0.011(9) 0.038(10) 0.022(10)
O155 0.089(10) 0.124(15) 0.078(9) 0.012(9) -0.001(8) 0.020(10)
O157 0.154(15) 0.062(12) 0.057(9) 0.023(9) 0.048(9) 0.010(12)
O158 0.025(7) 0.27(2) 0.129(12) -0.065(13) 0.003(7) -0.011(10)
O159 0.050(8) 0.19(2) 0.164(14) 0.030(14) -0.040(9) 0.000(10)
O160 0.046(8) 0.070(12) 0.42(3) 0.013(16) -0.044(13) -0.024(7)
O161 0.060(8) 0.195(18) 0.173(15) 0.054(14) -0.053(8) -0.059(9)
O162 0.087(11) 0.084(12) 0.107(11) -0.067(9) 0.006(9) -0.026(9)
O163 0.078(9) 0.121(14) 0.174(15) 0.061(11) 0.011(10) -0.041(9)

loop_
_atom_type_symbol
_atom_type_description
_atom_type_scat_dispersion_real
_atom_type_scat_dispersion_imag
_atom_type_scat_source
W W -0.8490 6.8722 'International Tables Vol C Tables 4.2.6.8 and 6.1.1.4'
Mn Mn 0.3368 0.7283 'International Tables Vol C Tables 4.2.6.8 and 6.1.1.4'
Na Na 0.0362 0.0249 'International Tables Vol C Tables 4.2.6.8 and 6.1.1.4'
Li Li -0.0003 0.0001 'International Tables Vol C Tables 4.2.6.8 and 6.1.1.4'
P P 0.1023 0.0942 'International Tables Vol C Tables 4.2.6.8 and 6.1.1.4'
O O 0.0106 0.0060 'International Tables Vol C Tables 4.2.6.8 and 6.1.1.4'
H H 0.0000 0.0000 'International Tables Vol C Tables 4.2.6.8 and 6.1.1.4'

loop_
_geom_angle_atom_site_label_1
_geom_angle_atom_site_label_2
_geom_angle_atom_site_label_3
_geom_angle
_geom_angle_site_symmetry_1
_geom_angle_site_symmetry_3
W3' W1 O132 109.6(6) . .
W3' W1 O48 64.2(4) . .
O132 W1 O48 100.2(7) . .
W3' W1 O130 27.4(5) . .
O132 W1 O130 99.8(7) . .
O48 W1 O130 90.8(7) . .
W3' W1 O133 108.8(5) . .
O132 W1 O133 104.9(7) . .
O48 W1 O133 154.8(6) . .
O130 W1 O133 87.6(7) . .
W3' W1 O109 140.3(4) . .
O132 W1 O109 103.2(6) . .
O48 W1 O109 88.9(5) . .
O130 W1 O109 156.7(5) . .
O133 W1 O109 82.9(7) . .
W3' W1 W1' 128.5(2) . .
O132 W1 W1' 109.7(6) . .
O48 W1 W1' 136.5(3) . .
O130 W1 W1' 113.6(5) . .
O133 W1 W1' 28.5(5) . .
O109 W1 W1' 54.4(4) . .
W3' W1 O49 66.7(3) . .
O132 W1 O49 172.0(6) . .
O48 W1 O49 84.7(5) . .
O130 W1 O49 73.7(5) . .
O133 W1 O49 70.8(5) . .
O109 W1 O49 83.1(4) . .
W1' W1 O49 69.8(3) . .
O133 W1' O71 119.2(9) . .
O133 W1' O109 112.7(11) . .
O71 W1' O109 106.9(5) . .
O133 W1' W2 62.2(8) . .
O71 W1' W2 57.0(4) . .
O109 W1' W2 133.6(4) . .
O133 W1' W1 57.6(9) . .
O71 W1' W1 132.5(5) . .
O109 W1' W1 55.2(4) . .
W2 W1' W1 101.0(2) . .
O136 W2' W2 88.3(13) . .
O136 W2' O47 150.3(14) . .
W2 W2' O47 64.0(4) . .
O136 W2' W3 63.4(14) . .
W2 W2' W3 126.7(3) . .
O47 W2' W3 141.7(4) . .
O136 W2' O69 112.4(14) . .
W2 W2' O69 145.5(4) . .
O47 W2' O69 97.0(5) . .
W3 W2' O69 52.1(4) . .
O136 W2' O49 92.8(13) . .
W2 W2' O49 71.9(4) . .
O47 W2' O49 88.5(5) . .
W3 W2' O49 66.1(3) . .
O69 W2' O49 79.5(4) . .
W2' W2 O124 109.5(5) . .
W2' W2 O136 26.3(5) . .
O124 W2 O136 100.0(7) . .
W2' W2 O47 62.3(4) . .
O124 W2 O47 104.5(6) . .
O136 W2 O47 88.3(6) . .
W2' W2 O133 108.7(6) . .
O124 W2 O133 100.5(7) . .
O136 W2 O133 87.2(8) . .
O47 W2 O133 154.9(6) . .
W2' W2 O71 138.8(4) . .
O124 W2 O71 106.6(6) . .
O136 W2 O71 153.0(7) . .
O47 W2 O71 89.9(5) . .
O133 W2 O71 83.2(7) . .
W2' W2 W1' 130.3(2) . .
O124 W2 W1' 106.0(5) . .
O136 W2 W1' 114.5(5) . .
O47 W2 W1' 137.4(3) . .
O133 W2 W1' 30.0(6) . .
O71 W2 W1' 53.3(4) . .
W2' W2 O49 66.5(3) . .
O124 W2 O49 166.3(5) . .
O136 W2 O49 70.6(6) . .
O47 W2 O49 85.4(4) . .
O133 W2 O49 69.8(6) . .
O71 W2 O49 82.4(5) . .
W1' W2 O49 70.7(3) . .
O130 W3' W1 98.9(12) . .
O130 W3' O48 159.1(12) . .
W1 W3' O48 66.0(5) . .
O130 W3' W3 61.8(10) . .
W1 W3' W3 129.3(3) . .
O48 W3' W3 138.9(4) . .
O130 W3' O49 101.6(11) . .
W1 W3' O49 73.9(4) . .
O48 W3' O49 88.4(5) . .
W3 W3' O49 66.3(3) . .
O130 W3' O75 105.9(12) . .
W1 W3' O75 146.0(4) . .
O48 W3' O75 94.0(5) . .
W3 W3' O75 51.0(4) . .
O49 W3' O75 78.5(5) . .
O103 W3 O69 102.8(6) . .
O103 W3 O75 104.5(7) . .
O69 W3 O75 91.3(6) . .
O103 W3 O136 106.1(7) . .
O69 W3 O136 86.0(6) . .
O75 W3 O136 149.1(6) . .
O103 W3 O130 103.9(6) . .
O69 W3 O130 152.9(6) . .
O75 W3 O130 86.5(7) . .
O136 W3 O130 82.3(7) . .
O103 W3 W2' 116.6(5) . .
O69 W3 W2' 65.3(4) . .
O75 W3 W2' 135.8(4) . .
O136 W3 W2' 22.1(5) . .
O130 W3 W2' 98.2(5) . .
O103 W3 W3' 119.4(5) . .
O69 W3 W3' 135.5(3) . .
O75 W3 W3' 66.4(5) . .
O136 W3 W3' 94.6(5) . .
O130 W3 W3' 23.6(4) . .
W2' W3 W3' 103.67(19) . .
O103 W3 O49 172.3(6) . .
O69 W3 O49 82.2(5) . .
O75 W3 O49 81.0(5) . .
O136 W3 O49 68.1(5) . .
O130 W3 O49 70.8(5) . .
W2' W3 O49 59.9(3) . .
W3' W3 O49 57.5(3) . .
O96 W4 O52 98.6(5) . .
O96 W4 O64 98.4(7) . .
O52 W4 O64 94.4(6) . .
O96 W4 O109 98.5(5) . .
O52 W4 O109 162.9(5) . .
O64 W4 O109 83.7(6) . .
O96 W4 O131 107.5(7) . .
O52 W4 O131 91.8(6) . .
O64 W4 O131 152.2(6) . .
O109 W4 O131 82.6(6) . .
O96 W4 O116 168.4(7) . .
O52 W4 O116 84.7(5) . .
O64 W4 O116 70.2(6) . .
O109 W4 O116 78.7(5) . .
O131 W4 O116 83.4(5) . .
O96 W4 W9' 107.2(6) . .
O52 W4 W9' 95.5(5) . .
O64 W4 W9' 150.9(4) . .
O109 W4 W9' 78.9(5) . .
O131 W4 W9' 3.8(4) . .
O116 W4 W9' 83.5(4) . .
O63 W5 O25 99.4(6) . .
O63 W5 O64 99.4(6) . .
O25 W5 O64 96.7(6) . .
O63 W5 O71 98.4(6) . .
O25 W5 O71 162.0(6) . .
O64 W5 O71 83.1(5) . .
O63 W5 O102 104.9(6) . .
O25 W5 O102 92.1(5) . .
O64 W5 O102 152.3(6) . .
O71 W5 O102 80.6(5) . .
O63 W5 O116 169.8(5) . .
O25 W5 O116 85.3(6) . .
O64 W5 O116 70.9(5) . .
O71 W5 O116 77.6(5) . .
O102 W5 O116 83.9(6) . .
O63 W5 Na5 29.0(4) . .
O25 W5 Na5 86.2(5) . .
O64 W5 Na5 126.8(5) . .
O71 W5 Na5 108.4(4) . .
O102 W5 Na5 79.8(5) . .
O116 W5 Na5 161.2(4) . .
O102 W6 O51 103.3(7) . .
O102 W6 O50 94.0(6) . .
O51 W6 O50 99.3(5) . .
O102 W6 O80 156.6(6) . .
O51 W6 O80 96.9(6) . .
O50 W6 O80 94.2(5) . .
O102 W6 O47 82.6(5) . .
O51 W6 O47 98.0(5) . .
O50 W6 O47 162.7(5) . .
O80 W6 O47 83.1(5) . .
O102 W6 O98 87.8(6) . .
O51 W6 O98 168.7(5) . .
O50 W6 O98 81.5(5) . .
O80 W6 O98 71.8(5) . .
O47 W6 O98 81.5(4) . .
O68 W7 O54 99.9(5) . .
O68 W7 O95 103.6(6) . .
O54 W7 O95 92.6(6) . .
O68 W7 O80 93.6(6) . .
O54 W7 O80 94.2(6) . .
O95 W7 O80 160.1(6) . .
O68 W7 O69 97.0(5) . .
O54 W7 O69 163.1(5) . .
O95 W7 O69 84.7(6) . .
O80 W7 O69 83.4(6) . .
O68 W7 O98 168.6(6) . .
O54 W7 O98 81.6(5) . .
O95 W7 O98 87.6(6) . .
O80 W7 O98 75.0(5) . .
O69 W7 O98 81.6(5) . .
O87 W8 O73 100.1(6) . .
O87 W8 O108 99.1(7) . .
O73 W8 O108 93.5(6) . .
O87 W8 O95 100.7(7) . .
O73 W8 O95 90.3(6) . .
O108 W8 O95 158.8(6) . .
O87 W8 O75 98.5(6) . .
O73 W8 O75 161.3(6) . .
O108 W8 O75 85.4(6) . .
O95 W8 O75 84.4(6) . .
O87 W8 O88 171.2(6) . .
O73 W8 O88 80.0(5) . .
O108 W8 O88 72.1(5) . .
O95 W8 O88 88.1(5) . .
O75 W8 O88 81.9(5) . .
W9' W9 O131 25.9(9) . .
W9' W9 O79 76.1(9) . .
O131 W9 O79 101.9(7) . .
W9' W9 O72 93.9(8) . .
O131 W9 O72 91.3(7) . .
O79 W9 O72 99.7(6) . .
W9' W9 O108 172.7(8) . .
O131 W9 O108 158.1(6) . .
O79 W9 O108 98.8(6) . .
O72 W9 O108 92.0(6) . .
W9' W9 O48 89.2(8) . .
O131 W9 O48 83.7(6) . .
O79 W9 O48 98.6(5) . .
O72 W9 O48 161.7(5) . .
O108 W9 O48 86.4(5) . .
W9' W9 O88 114.6(8) . .
O131 W9 O88 88.8(6) . .
O79 W9 O88 169.3(6) . .
O72 W9 O88 79.5(5) . .
O108 W9 O88 70.6(5) . .
O48 W9 O88 82.8(5) . .
W9 W9' O131 133.8(14) . .
W9 W9' O79 76.2(9) . .
O131 W9' O79 149.8(12) . .
W9 W9' O72 62.0(7) . .
O131 W9' O72 105.6(11) . .
O79 W9' O72 91.3(7) . .
W9 W9' O48 68.3(7) . .
O131 W9' O48 96.0(11) . .
O79 W9' O48 93.1(7) . .
O72 W9' O48 127.4(7) . .
W9 W9' W4 133.1(9) . .
O131 W9' W4 7.3(9) . .
O79 W9' W4 148.3(6) . .
O72 W9' W4 112.1(6) . .
O48 W9' W4 89.3(5) . .
O65 W10 O16 102.4(5) . .
O65 W10 O70 99.5(6) . .
O16 W10 O70 95.2(5) . .
O65 W10 O113 107.7(6) . .
O16 W10 O113 94.3(5) . .
O70 W10 O113 148.5(6) . .
O65 W10 O52 90.8(5) . .
O16 W10 O52 166.7(4) . .
O70 W10 O52 82.2(5) . .
O113 W10 O52 81.7(5) . .
O65 W10 O120 166.0(6) . .
O16 W10 O120 84.6(4) . .
O70 W10 O120 67.6(5) . .
O113 W10 O120 83.5(5) . .
O52 W10 O120 82.4(4) . .
O62 W11 O45 101.4(5) . .
O62 W11 O100 103.3(6) . .
O45 W11 O100 95.2(5) . .
O62 W11 O70 100.7(6) . .
O45 W11 O70 94.8(5) . .
O100 W11 O70 151.5(6) . .
O62 W11 O25 91.3(5) . .
O45 W11 O25 167.3(5) . .
O100 W11 O25 81.3(5) . .
O70 W11 O25 83.1(5) . .
O62 W11 O120 165.8(5) . .
O45 W11 O120 85.4(4) . .
O100 W11 O120 88.3(5) . .
O70 W11 O120 66.0(5) . .
O25 W11 O120 82.3(5) . .
O21 W12 O30 102.6(5) . .
O21 W12 O61 99.4(6) . .
O30 W12 O61 97.1(5) . .
O21 W12 O100 101.9(6) . .
O30 W12 O100 94.3(5) . .
O61 W12 O100 153.0(7) . .
O21 W12 O50 90.6(5) . .
O30 W12 O50 166.7(5) . .
O61 W12 O50 79.0(5) . .
O100 W12 O50 84.3(5) . .
O21 W12 O104 166.4(5) . .
O30 W12 O104 83.8(5) . .
O61 W12 O104 67.6(6) . .
O100 W12 O104 89.5(5) . .
O50 W12 O104 83.0(5) . .
O42 W13 O7 101.8(5) . .
O42 W13 O77 100.9(6) . .
O7 W13 O77 94.9(4) . .
O42 W13 O61 100.2(7) . .
O7 W13 O61 94.1(5) . .
O77 W13 O61 154.8(6) . .
O42 W13 O54 90.1(5) . .
O7 W13 O54 168.0(5) . .
O77 W13 O54 84.3(5) . .
O61 W13 O54 82.0(6) . .
O42 W13 O104 166.6(5) . .
O7 W13 O104 83.2(4) . .
O77 W13 O104 91.0(5) . .
O61 W13 O104 66.8(6) . .
O54 W13 O104 84.9(5) . .
O42 W13 Na6 43.6(6) . 2_566
O7 W13 Na6 94.4(5) . 2_566
O77 W13 Na6 58.5(5) . 2_566
O61 W13 Na6 143.9(6) . 2_566
O54 W13 Na6 95.4(5) . 2_566
O104 W13 Na6 149.2(5) . 2_566
O82 W14 O29 101.5(5) . .
O82 W14 O90 98.9(6) . .
O29 W14 O90 92.8(4) . .
O82 W14 O77 100.9(5) . .
O29 W14 O77 95.8(4) . .
O90 W14 O77 156.3(6) . .
O82 W14 O73 92.2(5) . .
O29 W14 O73 166.0(5) . .
O90 W14 O73 82.2(5) . .
O77 W14 O73 84.2(5) . .
O82 W14 O111 168.8(5) . .
O29 W14 O111 82.5(4) . .
O90 W14 O111 70.3(5) . .
O77 W14 O111 89.0(5) . .
O73 W14 O111 83.5(5) . .
O82 W14 Na2 89.0(4) . .
O29 W14 Na2 38.7(4) . .
O90 W14 Na2 58.5(4) . .
O77 W14 Na2 134.3(4) . .
O73 W14 Na2 140.3(4) . .
O111 W14 Na2 87.7(4) . .
O59 W15 O24 102.6(5) . .
O59 W15 O113 105.8(6) . .
O24 W15 O113 95.7(5) . .
O59 W15 O90 98.0(5) . .
O24 W15 O90 95.6(5) . .
O113 W15 O90 150.6(6) . .
O59 W15 O72 91.6(5) . .
O24 W15 O72 165.7(5) . .
O113 W15 O72 82.0(5) . .
O90 W15 O72 80.4(5) . .
O59 W15 O111 166.5(5) . .
O24 W15 O111 83.5(4) . .
O113 W15 O111 85.3(6) . .
O90 W15 O111 69.2(5) . .
O72 W15 O111 82.2(4) . .
O59 W15 Na2 89.1(4) . .
O24 W15 Na2 41.5(4) . .
O113 W15 Na2 137.2(4) . .
O90 W15 Na2 58.5(4) . .
O72 W15 Na2 138.6(5) . .
O111 W15 Na2 87.7(4) . .
O31 W16 O5 102.8(5) . .
O31 W16 O6 102.5(4) . .
O5 W16 O6 98.2(4) . .
O31 W16 O20 100.0(4) . .
O5 W16 O20 87.9(4) . .
O6 W16 O20 154.7(4) . .
O31 W16 O9 98.1(5) . .
O5 W16 O9 156.4(4) . .
O6 W16 O9 87.8(4) . .
O20 W16 O9 77.7(4) . .
O31 W16 O37 167.7(4) . .
O5 W16 O37 86.0(4) . .
O6 W16 O37 84.6(3) . .
O20 W16 O37 71.3(3) . .
O9 W16 O37 71.8(3) . .
O36 W17 O12 102.0(5) . .
O36 W17 O9 98.4(4) . .
O12 W17 O9 92.9(4) . .
O36 W17 O23 101.7(4) . .
O12 W17 O23 89.6(4) . .
O9 W17 O23 158.8(4) . .
O36 W17 O18 101.4(4) . .
O12 W17 O18 156.2(4) . .
O9 W17 O18 87.7(4) . .
O23 W17 O18 81.7(4) . .
O36 W17 O37 170.7(4) . .
O12 W17 O37 85.6(4) . .
O9 W17 O37 75.8(4) . .
O23 W17 O37 83.5(3) . .
O18 W17 O37 71.5(3) . .
O36 W17 Na4 92.2(5) . .
O12 W17 Na4 132.6(5) . .
O9 W17 Na4 129.7(5) . .
O23 W17 Na4 43.0(5) . .
O18 W17 Na4 42.0(5) . .
O37 W17 Na4 86.3(5) . .
O44 W18 O10 104.1(4) . .
O44 W18 O43 99.1(5) . .
O10 W18 O43 90.4(4) . .
O44 W18 O23 102.5(5) . .
O10 W18 O23 90.6(4) . .
O43 W18 O23 157.4(4) . .
O44 W18 O15 100.0(4) . .
O10 W18 O15 155.8(4) . .
O43 W18 O15 87.1(4) . .
O23 W18 O15 82.8(4) . .
O44 W18 O26 169.3(4) . .
O10 W18 O26 84.8(4) . .
O43 W18 O26 74.5(3) . .
O23 W18 O26 83.1(3) . .
O15 W18 O26 71.4(4) . .
O44 W18 Na4 91.2(5) . .
O10 W18 Na4 134.9(5) . .
O43 W18 Na4 129.3(5) . .
O23 W18 Na4 44.4(5) . .
O15 W18 Na4 42.1(5) . .
O26 W18 Na4 86.5(5) . .
O41 W19 O14 104.3(4) . .
O41 W19 O13 102.2(5) . .
O14 W19 O13 96.7(4) . .
O41 W19 O34 100.4(4) . .
O14 W19 O34 153.3(4) . .
O13 W19 O34 88.0(4) . .
O41 W19 O43 100.0(4) . .
O14 W19 O43 87.2(4) . .
O13 W19 O43 155.8(4) . .
O34 W19 O43 78.4(4) . .
O27 W20 O11 104.0(4) . .
O27 W20 O34 101.4(4) . .
O11 W20 O34 92.3(4) . .
O27 W20 O35 101.6(4) . .
O11 W20 O35 89.0(4) . .
O34 W20 O35 155.9(4) . .
O27 W20 O15 99.7(4) . .
O11 W20 O15 156.1(4) . .
O34 W20 O15 85.9(4) . .
O35 W20 O15 83.3(4) . .
O27 W20 O26 169.6(4) . .
O11 W20 O26 85.1(4) . .
O34 W20 O26 72.8(3) . .
O35 W20 O26 83.3(3) . .
O15 W20 O26 71.5(3) . .
O27 W20 Na4 89.9(5) . .
O11 W20 Na4 133.2(5) . .
O34 W20 Na4 128.9(5) . .
O35 W20 Na4 44.3(5) . .
O15 W20 Na4 43.0(5) . .
O26 W20 Na4 87.2(4) . .
O39 W21 O8 103.1(4) . .
O39 W21 O20 99.9(4) . .
O8 W21 O20 93.8(4) . .
O39 W21 O35 100.1(4) . .
O8 W21 O35 89.3(4) . .
O20 W21 O35 158.5(3) . .
O39 W21 O18 100.1(4) . .
O8 W21 O18 156.2(4) . .
O20 W21 O18 87.6(4) . .
O35 W21 O18 81.2(4) . .
O39 W21 O37 170.3(4) . .
O8 W21 O37 85.8(3) . .
O20 W21 O37 75.2(3) . .
O35 W21 O37 83.9(3) . .
O18 W21 O37 71.6(3) . .
O39 W21 Na4 90.3(5) . .
O8 W21 Na4 131.4(5) . .
O20 W21 Na4 130.0(5) . .
O35 W21 Na4 42.2(5) . .
O18 W21 Na4 42.5(5) . .
O37 W21 Na4 86.7(4) . .
O55 W22 O38 101.9(5) . .
O55 W22 O121 106.4(6) . .
O38 W22 O121 96.9(5) . .
O55 W22 O66 95.8(6) . .
O38 W22 O66 95.3(5) . .
O121 W22 O66 151.8(6) . .
O55 W22 O67 92.9(5) . .
O38 W22 O67 165.2(4) . .
O121 W22 O67 79.5(6) . .
O66 W22 O67 82.2(5) . .
O55 W22 O114 164.3(5) . .
O38 W22 O114 83.9(5) . .
O121 W22 O114 87.1(5) . .
O66 W22 O114 69.0(5) . .
O67 W22 O114 81.6(5) . .
O58 W23 O32 102.2(5) . .
O58 W23 O121 104.8(6) . .
O32 W23 O121 96.6(5) . .
O58 W23 O101 93.4(6) . .
O32 W23 O101 96.7(5) . .
O121 W23 O101 154.6(7) . .
O58 W23 O56 89.1(6) . .
O32 W23 O56 168.5(5) . .
O121 W23 O56 81.5(6) . .
O101 W23 O56 81.1(6) . .
O58 W23 O78 163.5(5) . .
O32 W23 O78 85.4(5) . .
O121 W23 O78 88.6(5) . .
O101 W23 O78 71.0(5) . .
O56 W23 O78 83.3(6) . .
O53 W24 O17 103.0(5) . .
O53 W24 O91 103.6(5) . .
O17 W24 O91 94.1(5) . .
O53 W24 O101 97.4(6) . .
O17 W24 O101 94.4(5) . .
O91 W24 O101 155.0(6) . .
O53 W24 O57 90.7(5) . .
O17 W24 O57 166.2(5) . .
O91 W24 O57 84.4(6) . .
O101 W24 O57 81.8(6) . .
O53 W24 O78 164.6(5) . .
O17 W24 O78 83.5(5) . .
O91 W24 O78 89.7(5) . .
O101 W24 O78 67.9(5) . .
O57 W24 O78 82.8(5) . .
O19 W25 O81 102.3(6) . .
O19 W25 O83 93.7(5) . .
O81 W25 O83 99.1(6) . .
O19 W25 O91 93.0(5) . .
O81 W25 O91 102.3(5) . .
O83 W25 O91 155.7(6) . .
O19 W25 O99 165.1(5) . .
O81 W25 O99 92.6(6) . .
O83 W25 O99 84.2(5) . .
O91 W25 O99 83.4(6) . .
O19 W25 O74 83.5(4) . .
O81 W25 O74 167.9(5) . .
O83 W25 O74 69.7(5) . .
O91 W25 O74 87.9(4) . .
O99 W25 O74 81.9(5) . .
O85 W26 O40 102.0(5) . .
O85 W26 O106 106.0(6) . .
O40 W26 O106 95.5(6) . .
O85 W26 O83 98.2(6) . .
O40 W26 O83 93.6(5) . .
O106 W26 O83 151.7(6) . .
O85 W26 O89 91.6(6) . .
O40 W26 O89 165.7(5) . .
O106 W26 O89 85.1(6) . .
O83 W26 O89 79.8(5) . .
O85 W26 O74 166.8(5) . .
O40 W26 O74 83.9(4) . .
O106 W26 O74 84.9(5) . .
O83 W26 O74 69.4(5) . .
O89 W26 O74 81.9(5) . .
O94 W27 O28 102.6(5) . .
O94 W27 O106 102.8(6) . .
O28 W27 O106 96.0(6) . .
O94 W27 O66 100.2(6) . .
O28 W27 O66 94.3(5) . .
O106 W27 O66 152.0(6) . .
O94 W27 O46 90.7(5) . .
O28 W27 O46 166.4(5) . .
O106 W27 O46 78.2(6) . .
O66 W27 O46 85.8(6) . .
O94 W27 O114 170.7(5) . .
O28 W27 O114 83.7(5) . .
O106 W27 O114 83.1(5) . .
O66 W27 O114 72.2(5) . .
O46 W27 O114 83.4(5) . .
O122 W28 O67 102.8(6) . .
O122 W28 O93 102.3(7) . .
O67 W28 O93 92.7(7) . .
O122 W28 O125 98.1(7) . .
O67 W28 O125 94.6(6) . .
O93 W28 O125 156.2(6) . .
O122 W28 O107 95.1(6) . .
O67 W28 O107 162.1(5) . .
O93 W28 O107 84.0(6) . .
O125 W28 O107 82.1(6) . .
O122 W28 O126 165.8(6) . .
O67 W28 O126 82.3(5) . .
O93 W28 O126 90.6(6) . .
O125 W28 O126 68.1(6) . .
O107 W28 O126 80.2(5) . .
O112 W29 O93 102.7(6) . .
O112 W29 O56 101.1(6) . .
O93 W29 O56 93.5(7) . .
O112 W29 O129 94.2(7) . .
O93 W29 O129 159.9(7) . .
O56 W29 O129 93.7(8) . .
O112 W29 O76 95.5(6) . .
O93 W29 O76 83.2(6) . .
O56 W29 O76 163.4(5) . .
O129 W29 O76 84.5(7) . .
O112 W29 O119 164.5(5) . .
O93 W29 O119 91.9(5) . .
O56 W29 O119 82.8(5) . .
O129 W29 O119 70.5(6) . .
O76 W29 O119 81.1(5) . .
O110 W30 O57 99.2(6) . .
O110 W30 O105 104.0(6) . .
O57 W30 O105 95.4(7) . .
O110 W30 O129 95.3(7) . .
O57 W30 O129 92.8(8) . .
O105 W30 O129 157.5(8) . .
O110 W30 O84 98.5(6) . .
O57 W30 O84 162.2(5) . .
O105 W30 O84 82.1(7) . .
O129 W30 O84 83.7(8) . .
O110 W30 O119 166.7(6) . .
O57 W30 O119 82.7(5) . .
O105 W30 O119 88.9(6) . .
O129 W30 O119 71.4(7) . .
O84 W30 O119 79.6(5) . .
O92 W31 O99 100.5(6) . .
O92 W31 O105 102.6(6) . .
O99 W31 O105 93.4(7) . .
O92 W31 O118 98.7(5) . .
O99 W31 O118 160.8(5) . .
O105 W31 O118 82.6(7) . .
O92 W31 O127 97.5(6) . .
O99 W31 O127 94.8(6) . .
O105 W31 O127 156.5(6) . .
O118 W31 O127 82.5(6) . .
O92 W31 O123 168.8(6) . .
O99 W31 O123 82.3(6) . .
O105 W31 O123 87.9(5) . .
O118 W31 O123 78.7(5) . .
O127 W31 O123 71.4(5) . .
O86 W32 O89 100.4(6) . .
O86 W32 O128 99.6(6) . .
O89 W32 O128 97.6(7) . .
O86 W32 O127 95.2(6) . .
O89 W32 O127 91.1(7) . .
O128 W32 O127 161.2(6) . .
O86 W32 O97 99.0(6) . .
O89 W32 O97 160.1(5) . .
O128 W32 O97 83.4(6) . .
O127 W32 O97 82.9(6) . .
O86 W32 O123 167.0(5) . .
O89 W32 O123 82.8(6) . .
O128 W32 O123 92.4(6) . .
O127 W32 O123 72.1(5) . .
O97 W32 O123 77.3(5) . .
O115 W33 O46 100.5(6) . .
O115 W33 O125 98.5(7) . .
O46 W33 O125 96.3(6) . .
O115 W33 O128 100.5(7) . .
O46 W33 O128 91.0(6) . .
O125 W33 O128 158.0(6) . .
O115 W33 O117 98.8(6) . .
O46 W33 O117 160.4(5) . .
O125 W33 O117 84.1(6) . .
O128 W33 O117 82.2(6) . .
O115 W33 O126 168.9(6) . .
O46 W33 O126 82.5(5) . .
O125 W33 O126 70.4(6) . .
O128 W33 O126 90.1(6) . .
O117 W33 O126 79.2(5) . .
O140 W34' W34 93.0(15) . .
O140 W34' O76 151.2(15) . .
W34 W34' O76 61.8(4) . .
O140 W34' O84 111.6(15) . .
W34 W34' O84 142.9(4) . .
O76 W34' O84 97.2(5) . .
O140 W34' W35 66.4(15) . .
W34 W34' W35 125.8(2) . .
O76 W34' W35 138.9(4) . .
O84 W34' W35 50.7(4) . .
O140 W34' O60 99.2(15) . .
W34 W34' O60 69.8(3) . .
O76 W34' O60 85.6(5) . .
O84 W34' O60 78.8(5) . .
W35 W34' O60 65.5(3) . .
W34' W34 O135 109.6(6) . .
W34' W34 O76 65.4(4) . .
O135 W34 O76 105.1(7) . .
W34' W34 O107 143.9(4) . .
O135 W34 O107 102.1(7) . .
O76 W34 O107 90.3(5) . .
W34' W34 O140 27.9(7) . .
O135 W34 O140 97.2(9) . .
O76 W34 O140 92.5(8) . .
O107 W34 O140 159.0(8) . .
W34' W34 W36' 128.19(17) . .
O135 W34 W36' 104.4(6) . .
O76 W34 W36' 138.8(4) . .
O107 W34 W36' 55.7(4) . .
O140 W34 W36' 111.5(7) . .
W34' W34 O138 97.6(5) . .
O135 W34 O138 105.1(8) . .
O76 W34 O138 149.0(6) . .
O107 W34 O138 90.3(6) . .
O140 W34 O138 76.8(8) . .
W36' W34 O138 35.1(4) . .
W34' W34 O60 67.3(3) . .
O135 W34 O60 166.5(7) . .
O76 W34 O60 85.8(4) . .
O107 W34 O60 85.5(5) . .
O140 W34 O60 74.0(8) . .
W36' W34 O60 70.6(3) . .
O138 W34 O60 63.4(6) . .
O137 W35' W36 93.1(11) . .
O137 W35' O97 156.8(13) . .
W36 W35' O97 64.9(4) . .
O137 W35' W35 63.2(12) . .
W36 W35' W35 128.5(2) . .
O97 W35' W35 136.2(5) . .
O137 W35' O118 110.1(12) . .
W36 W35' O118 145.3(4) . .
O97 W35' O118 92.9(6) . .
W35 W35' O118 51.3(4) . .
O137 W35' O60 95.7(12) . .
W36 W35' O60 72.6(4) . .
O97 W35' O60 85.3(5) . .
W35 W35' O60 65.9(3) . .
O118 W35' O60 79.5(5) . .
O137 W35' O138 60.6(12) . .
W36 W35' O138 39.2(4) . .
O97 W35' O138 101.1(6) . .
W35 W35' O138 92.1(5) . .
O118 W35' O138 134.8(6) . .
O60 W35' O138 59.5(5) . .
O139 W35 O84 101.8(7) . .
O139 W35 O118 107.0(7) . .
O84 W35 O118 94.1(6) . .
O139 W35 O137 103.2(9) . .
O84 W35 O137 152.5(6) . .
O118 W35 O137 89.4(7) . .
O139 W35 O140 96.2(9) . .
O84 W35 O140 87.4(9) . .
O118 W35 O140 155.9(8) . .
O137 W35 O140 78.8(9) . .
O139 W35 W34' 111.1(6) . .
O84 W35 W34' 64.2(4) . .
O118 W35 W34' 139.1(4) . .
O137 W35 W34' 96.0(5) . .
O140 W35 W34' 26.0(8) . .
O139 W35 W35' 118.7(7) . .
O84 W35 W35' 138.3(4) . .
O118 W35 W35' 66.2(5) . .
O137 W35 W35' 25.4(6) . .
O140 W35 W35' 97.1(7) . .
W34' W35 W35' 106.16(15) . .
O139 W35 O60 168.8(7) . .
O84 W35 O60 82.3(5) . .
O118 W35 O60 82.9(5) . .
O137 W35 O60 71.0(6) . .
O140 W35 O60 73.5(8) . .
W34' W35 O60 61.1(3) . .
W35' W35 O60 59.8(3) . .
O138 W36 W35' 100.6(6) . .
O138 W36 O134 103.3(9) . .
W35' W36 O134 112.8(7) . .
O138 W36 O97 152.0(7) . .
W35' W36 O97 63.4(4) . .
O134 W36 O97 104.1(8) . .
O138 W36 O137 76.2(8) . .
W35' W36 O137 28.7(6) . .
O134 W36 O137 104.0(9) . .
O97 W36 O137 91.8(7) . .
O138 W36 O117 90.6(7) . .
W35' W36 O117 139.8(4) . .
O134 W36 O117 101.6(8) . .
O97 W36 O117 89.3(5) . .
O137 W36 O117 153.2(7) . .
O138 W36 W36' 34.0(5) . .
W35' W36 W36' 124.76(18) . .
O134 W36 W36' 108.7(7) . .
O97 W36 W36' 136.2(4) . .
O137 W36 W36' 107.1(5) . .
O117 W36 W36' 56.6(4) . .
O138 W36 O60 70.1(7) . .
W35' W36 O60 66.5(3) . .
O134 W36 O60 172.8(8) . .
O97 W36 O60 82.1(5) . .
O137 W36 O60 71.8(6) . .
O117 W36 O60 81.8(5) . .
W36' W36 O60 67.8(3) . .
O138 W36' O107 133.0(10) . .
O138 W36' O117 99.7(11) . .
O107 W36' O117 105.0(6) . .
O138 W36' W34 75.8(9) . .
O107 W36' W34 58.4(5) . .
O117 W36' W34 134.7(4) . .
O138 W36' W36 44.8(10) . .
O107 W36' W36 137.4(4) . .
O117 W36' W36 54.9(4) . .
W34 W36' W36 106.47(18) . .
O30 Mn1 O45 86.3(4) . .
O30 Mn1 O12 171.2(4) . .
O45 Mn1 O12 94.2(4) . .
O30 Mn1 O10 93.7(4) . .
O45 Mn1 O10 170.5(4) . .
O12 Mn1 O10 84.4(4) . .
O30 Mn1 O33 91.7(4) . .
O45 Mn1 O33 89.2(4) . .
O12 Mn1 O33 97.1(4) . .
O10 Mn1 O33 100.3(4) . .
O30 Mn1 O4 87.6(4) . .
O45 Mn1 O4 86.8(3) . .
O12 Mn1 O4 83.6(3) . .
O10 Mn1 O4 83.7(3) . .
O33 Mn1 O4 176.0(4) . .
O6 Mn2 O16 92.1(4) . .
O6 Mn2 O24 91.0(4) . .
O16 Mn2 O24 86.1(4) . .
O6 Mn2 O12 97.5(4) . .
O16 Mn2 O12 95.7(4) . .
O24 Mn2 O12 171.2(4) . .
O6 Mn2 O2 94.4(4) . .
O16 Mn2 O2 172.0(3) . .
O24 Mn2 O2 89.1(4) . .
O12 Mn2 O2 88.1(4) . .
O6 Mn2 O4 178.0(4) . .
O16 Mn2 O4 87.6(3) . .
O24 Mn2 O4 86.9(4) . .
O12 Mn2 O4 84.6(3) . .
O2 Mn2 O4 85.8(3) . .
O6 Mn2 Na2 87.4(4) . .
O16 Mn2 Na2 130.4(4) . .
O24 Mn2 Na2 44.4(3) . .
O12 Mn2 Na2 133.5(3) . .
O2 Mn2 Na2 45.4(3) . .
O4 Mn2 Na2 91.3(3) . .
O14 Mn3 O10 97.6(4) . .
O14 Mn3 O29 91.2(4) . .
O10 Mn3 O29 170.3(4) . .
O14 Mn3 O7 90.8(4) . .
O10 Mn3 O7 94.3(4) . .
O29 Mn3 O7 89.3(4) . .
O14 Mn3 O2 95.4(4) . .
O10 Mn3 O2 88.8(4) . .
O29 Mn3 O2 86.6(4) . .
O7 Mn3 O2 172.7(4) . .
O14 Mn3 O4 177.5(4) . .
O10 Mn3 O4 84.8(3) . .
O29 Mn3 O4 86.3(4) . .
O7 Mn3 O4 88.6(3) . .
O2 Mn3 O4 85.1(3) . .
O14 Mn3 Na2 87.8(3) . .
O10 Mn3 Na2 134.1(3) . .
O29 Mn3 Na2 42.0(3) . .
O7 Mn3 Na2 131.2(3) . .
O2 Mn3 Na2 45.3(3) . .
O4 Mn3 Na2 90.8(3) . .
O38 Mn4 O8 172.2(4) . .
O38 Mn4 O32 85.6(4) . .
O8 Mn4 O32 96.1(4) . .
O38 Mn4 O22 90.2(4) . .
O8 Mn4 O22 97.4(4) . .
O32 Mn4 O22 90.3(4) . .
O38 Mn4 O11 93.7(4) . .
O8 Mn4 O11 83.5(4) . .
O32 Mn4 O11 172.2(4) . .
O22 Mn4 O11 97.5(4) . .
O38 Mn4 O1 88.2(4) . .
O8 Mn4 O1 84.3(4) . .
O32 Mn4 O1 87.1(3) . .
O22 Mn4 O1 177.1(4) . .
O11 Mn4 O1 85.1(3) . .
O17 Mn5 O5 91.5(4) . .
O17 Mn5 O19 85.4(4) . .
O5 Mn5 O19 93.8(4) . .
O17 Mn5 O8 96.1(4) . .
O5 Mn5 O8 96.7(4) . .
O19 Mn5 O8 169.4(4) . .
O17 Mn5 O3 172.4(4) . .
O5 Mn5 O3 95.4(4) . .
O19 Mn5 O3 91.0(3) . .
O8 Mn5 O3 86.1(3) . .
O17 Mn5 O1 87.4(4) . .
O5 Mn5 O1 178.9(4) . .
O19 Mn5 O1 86.5(4) . .
O8 Mn5 O1 83.1(3) . .
O3 Mn5 O1 85.7(3) . .
O13 Mn6 O28 89.6(4) . .
O13 Mn6 O11 98.5(4) . .
O28 Mn6 O11 95.2(4) . .
O13 Mn6 O40 89.2(4) . .
O28 Mn6 O40 86.5(4) . .
O11 Mn6 O40 172.0(4) . .
O13 Mn6 O3 97.0(4) . .
O28 Mn6 O3 172.5(4) . .
O11 Mn6 O3 87.4(4) . .
O40 Mn6 O3 90.0(4) . .
O13 Mn6 O1 175.9(4) . .
O28 Mn6 O1 88.3(4) . .
O11 Mn6 O1 85.2(3) . .
O40 Mn6 O1 87.0(3) . .
O3 Mn6 O1 84.8(3) . .
O160 Na1 O162 166.3(8) . .
O160 Na1 O53 85.2(5) . .
O162 Na1 O53 87.4(5) . .
O160 Na1 O164 98.8(6) . .
O162 Na1 O164 90.5(5) . .
O53 Na1 O164 168.6(5) . .
O160 Na1 O144 92.0(7) . .
O162 Na1 O144 78.4(5) . .
O53 Na1 O144 103.3(5) . .
O164 Na1 O144 87.3(4) . .
O160 Na1 O143 87.5(8) . .
O162 Na1 O143 103.9(6) . .
O53 Na1 O143 88.6(4) . .
O164 Na1 O143 81.1(4) . .
O144 Na1 O143 168.1(5) . .
O165 Na2 O147 73.7(8) . .
O165 Na2 O175 69.5(10) . .
O147 Na2 O175 88.8(8) . .
O165 Na2 O148 66.4(8) . .
O147 Na2 O148 140.0(7) . .
O175 Na2 O148 79.7(7) . .
O165 Na2 O29 136.9(9) . .
O147 Na2 O29 147.1(7) . .
O175 Na2 O29 111.3(8) . .
O148 Na2 O29 71.4(5) . .
O165 Na2 O24 144.3(10) . .
O147 Na2 O24 71.6(5) . .
O175 Na2 O24 117.6(8) . .
O148 Na2 O24 147.0(7) . .
O29 Na2 O24 75.9(5) . .
O165 Na2 O2 99.9(9) . .
O147 Na2 O2 92.0(6) . .
O175 Na2 O2 168.7(8) . .
O148 Na2 O2 92.6(5) . .
O29 Na2 O2 73.4(5) . .
O24 Na2 O2 73.2(5) . .
O165 Na2 W15 149.8(9) . .
O147 Na2 W15 81.6(4) . .
O175 Na2 W15 93.3(7) . .
O148 Na2 W15 136.8(5) . .
O29 Na2 W15 71.9(4) . .
O24 Na2 W15 27.3(3) . .
O2 Na2 W15 98.0(5) . .
O165 Na2 W14 142.4(9) . .
O147 Na2 W14 138.3(6) . .
O175 Na2 W14 88.8(6) . .
O148 Na2 W14 80.2(4) . .
O29 Na2 W14 26.9(3) . .
O24 Na2 W14 72.8(4) . .
O2 Na2 W14 98.1(4) . .
W15 Na2 W14 57.0(2) . .
O165 Na2 Mn2 125.0(9) . .
O147 Na2 Mn2 74.9(5) . .
O175 Na2 Mn2 151.8(7) . .
O148 Na2 Mn2 127.3(6) . .
O29 Na2 Mn2 75.6(4) . .
O24 Na2 Mn2 35.6(3) . .
O2 Na2 Mn2 38.2(3) . .
W15 Na2 Mn2 62.1(2) . .
W14 Na2 Mn2 88.5(3) . .
O165 Na2 Mn3 120.4(9) . .
O147 Na2 Mn3 127.1(6) . .
O175 Na2 Mn3 143.8(7) . .
O148 Na2 Mn3 74.8(4) . .
O29 Na2 Mn3 35.8(3) . .
O24 Na2 Mn3 76.0(4) . .
O2 Na2 Mn3 38.2(3) . .
W15 Na2 Mn3 88.3(3) . .
W14 Na2 Mn3 62.1(2) . .
Mn2 Na2 Mn3 54.9(2) . .
O204 Na3 O215 118.1(17) 1_455 .
O204 Na3 O13 113.9(15) 1_455 .
O215 Na3 O13 105.5(12) . .
O193 Na4 O206 90(2) 2_565 1_545
O193 Na4 O15 129.9(18) 2_565 .
O206 Na4 O15 106.0(16) 1_545 .
O193 Na4 O18 105.4(16) 2_565 .
O206 Na4 O18 113.0(17) 1_545 .
O15 Na4 O18 110.8(10) . .
O193 Na4 O35 101.6(18) 2_565 .
O206 Na4 O35 168.6(17) 1_545 .
O15 Na4 O35 66.6(7) . .
O18 Na4 O35 64.2(7) . .
O193 Na4 O23 164.3(19) 2_565 .
O206 Na4 O23 84.0(15) 1_545 .
O15 Na4 O23 65.9(7) . .
O18 Na4 O23 64.3(6) . .
O35 Na4 O23 85.0(8) . .
O193 Na4 W20 110.9(18) 2_565 .
O206 Na4 W20 139.9(16) 1_545 .
O15 Na4 W20 34.7(4) . .
O18 Na4 W20 94.7(8) . .
O35 Na4 W20 34.8(4) . .
O23 Na4 W20 82.8(7) . .
O193 Na4 W18 160.1(17) 2_565 .
O206 Na4 W18 86.2(15) 1_545 .
O15 Na4 W18 34.6(4) . .
O18 Na4 W18 94.1(7) . .
O35 Na4 W18 83.0(7) . .
O23 Na4 W18 33.9(4) . .
W20 Na4 W18 62.6(4) . .
O193 Na4 W21 96.5(16) 2_565 .
O206 Na4 W21 146.8(16) 1_545 .
O15 Na4 W21 94.8(8) . .
O18 Na4 W21 33.9(4) . .
O35 Na4 W21 32.8(4) . .
O23 Na4 W21 81.2(6) . .
W20 Na4 W21 67.0(5) . .
W18 Na4 W21 97.5(6) . .
O193 Na4 W17 133.4(17) 2_565 .
O206 Na4 W17 91.1(15) 1_545 .
O15 Na4 W17 94.4(7) . .
O18 Na4 W17 34.0(4) . .
O35 Na4 W17 81.2(6) . .
O23 Na4 W17 32.8(4) . .
W20 Na4 W17 97.7(6) . .
W18 Na4 W17 66.2(4) . .
W21 Na4 W17 61.2(4) . .
O163 Na5 O180 161.9(11) 2_556 .
O163 Na5 O63 82.9(7) 2_556 .
O180 Na5 O63 83.2(9) . .
O163 Na5 O96 103.5(7) 2_556 2_656
O180 Na5 O96 88.6(9) . 2_656
O63 Na5 O96 92.0(6) . 2_656
O163 Na5 Na7 84.5(7) 2_556 2_556
O180 Na5 Na7 85.3(9) . 2_556
O63 Na5 Na7 95.4(7) . 2_556
O96 Na5 Na7 169.8(8) 2_656 2_556
O163 Na5 O176 81.2(8) 2_556 2_556
O180 Na5 O176 115.0(11) . 2_556
O63 Na5 O176 158.1(9) . 2_556
O96 Na5 O176 77.2(8) 2_656 2_556
Na7 Na5 O176 98.0(8) 2_556 2_556
O163 Na5 W5 75.8(5) 2_556 .
O180 Na5 W5 87.3(9) . .
O63 Na5 W5 20.4(3) . .
O96 Na5 W5 112.1(5) 2_656 .
Na7 Na5 W5 75.8(5) 2_556 .
O176 Na5 W5 156.6(8) 2_556 .
O212 Na6 O172 107.1(15) . 2_566
O212 Na6 O87 101.9(16) . .
O172 Na6 O87 90.0(12) 2_566 .
O212 Na6 O150 113.3(15) . .
O172 Na6 O150 138.7(13) 2_566 .
O87 Na6 O150 89.5(11) . .
O212 Na6 O42 77.2(14) . 2_566
O172 Na6 O42 87.2(11) 2_566 2_566
O87 Na6 O42 176.6(12) . 2_566
O150 Na6 O42 93.8(10) . 2_566
O212 Na6 W13 103.4(15) . 2_566
O172 Na6 W13 79.3(9) 2_566 2_566
O87 Na6 W13 154.4(11) . 2_566
O150 Na6 W13 83.7(9) . 2_566
O42 Na6 W13 26.3(3) 2_566 2_566
Na5 Na7 O51 104.9(6) 2_556 .
Na5 Na7 O196 107.0(9) 2_556 2_566
O51 Na7 O196 95.0(8) . 2_566
Na5 Na7 O100 130.7(7) 2_556 2_556
O51 Na7 O100 120.1(6) . 2_556
O196 Na7 O100 89.1(8) 2_566 2_556
O116 P1 O98 113.1(8) . .
O116 P1 O49 105.7(8) . .
O98 P1 O49 109.4(7) . .
O116 P1 O88 110.6(8) . .
O98 P1 O88 109.2(7) . .
O49 P1 O88 108.8(6) . .
O111 P2 O120 108.3(7) . .
O111 P2 O104 110.8(7) . .
O120 P2 O104 111.4(7) . .
O111 P2 O4 108.8(6) . .
O120 P2 O4 110.3(6) . .
O104 P2 O4 107.1(6) . .
O3 P3 O2 110.8(6) . .
O3 P3 O37 109.3(5) . .
O2 P3 O37 109.7(5) . .
O3 P3 O26 108.2(5) . .
O2 P3 O26 109.2(5) . .
O37 P3 O26 109.6(5) . .
O114 P4 O74 107.7(7) . .
O114 P4 O1 110.0(7) . .
O74 P4 O1 109.1(6) . .
O114 P4 O78 113.3(7) . .
O74 P4 O78 110.7(7) . .
O1 P4 O78 105.9(7) . .
O123 P5 O126 112.3(8) . .
O123 P5 O60 106.1(8) . .
O126 P5 O60 106.8(8) . .
O123 P5 O119 111.0(8) . .
O126 P5 O119 113.5(8) . .
O60 P5 O119 106.7(7) . .
P4 O1 Mn4 124.3(5) . .
P4 O1 Mn5 124.2(5) . .
Mn4 O1 Mn5 92.7(4) . .
P4 O1 Mn6 121.8(5) . .
Mn4 O1 Mn6 91.5(3) . .
Mn5 O1 Mn6 93.5(3) . .
P3 O2 Mn2 123.9(5) . .
P3 O2 Mn3 123.3(5) . .
Mn2 O2 Mn3 95.5(4) . .
P3 O2 Na2 115.1(6) . .
Mn2 O2 Na2 96.4(4) . .
Mn3 O2 Na2 96.4(4) . .
P3 O3 Mn5 125.2(5) . .
P3 O3 Mn6 124.8(5) . .
Mn5 O3 Mn6 96.0(4) . .
P2 O4 Mn2 124.2(5) . .
P2 O4 Mn3 122.4(5) . .
Mn2 O4 Mn3 93.6(3) . .
P2 O4 Mn1 123.7(5) . .
Mn2 O4 Mn1 92.3(3) . .
Mn3 O4 Mn1 91.8(3) . .
W16 O5 Mn5 136.0(5) . .
W16 O6 Mn2 136.1(5) . .
W13 O7 Mn3 142.2(5) . .
W21 O8 Mn4 128.7(4) . .
W21 O8 Mn5 129.4(5) . .
Mn4 O8 Mn5 99.5(4) . .
W17 O9 W16 123.2(5) . .
W18 O10 Mn3 131.4(5) . .
W18 O10 Mn1 125.9(5) . .
Mn3 O10 Mn1 99.4(4) . .
W20 O11 Mn6 130.6(5) . .
W20 O11 Mn4 128.8(5) . .
Mn6 O11 Mn4 97.8(4) . .
W17 O12 Mn2 130.3(5) . .
W17 O12 Mn1 127.6(5) . .
Mn2 O12 Mn1 99.1(4) . .
W19 O13 Mn6 132.4(6) . .
W19 O13 Na3 114.1(5) . .
Mn6 O13 Na3 110.9(6) . .
W19 O14 Mn3 134.9(6) . .
W20 O15 W18 125.9(5) . .
W20 O15 Na4 102.3(7) . .
W18 O15 Na4 103.3(7) . .
W10 O16 Mn2 144.5(6) . .
W24 O17 Mn5 144.3(6) . .
W21 O18 W17 124.6(5) . .
W21 O18 Na4 103.6(7) . .
W17 O18 Na4 104.0(7) . .
W25 O19 Mn5 145.8(5) . .
W21 O20 W16 124.4(4) . .
W17 O23 W18 150.9(5) . .
W17 O23 Na4 104.1(6) . .
W18 O23 Na4 101.7(6) . .
W15 O24 Mn2 144.4(6) . .
W15 O24 Na2 111.2(6) . .
Mn2 O24 Na2 100.0(5) . .
W5 O25 W11 170.4(7) . .
P3 O26 W18 125.2(5) . .
P3 O26 W20 125.1(5) . .
W18 O26 W20 90.1(3) . .
W27 O28 Mn6 143.5(6) . .
W14 O29 Mn3 140.6(5) . .
W14 O29 Na2 114.4(5) . .
Mn3 O29 Na2 102.2(5) . .
W12 O30 Mn1 144.3(5) . .
W23 O32 Mn4 144.2(6) . .
W20 O34 W19 129.1(5) . .
W21 O35 W20 150.6(5) . .
W21 O35 Na4 105.1(7) . .
W20 O35 Na4 100.9(6) . .
P3 O37 W17 125.5(5) . .
P3 O37 W21 125.0(5) . .
W17 O37 W21 90.8(3) . .
P3 O37 W16 126.6(5) . .
W17 O37 W16 88.8(3) . .
W21 O37 W16 88.6(2) . .
W22 O38 Mn4 143.2(5) . .
W26 O40 Mn6 144.4(6) . .
W13 O42 Na6 110.1(8) . 2_566
W18 O43 W19 126.8(4) . .
W11 O45 Mn1 143.0(5) . .
W33 O46 W27 173.2(8) . .
W2' O47 W2 53.7(3) . .
W2' O47 W6 139.6(6) . .
W2 O47 W6 147.0(6) . .
W3' O48 W1 49.8(3) . .
W3' O48 W9 141.4(7) . .
W1 O48 W9 148.8(7) . .
W3' O48 W9' 157.5(7) . .
W1 O48 W9' 132.4(7) . .
W9 O48 W9' 22.4(3) . .
P1 O49 W3' 127.1(7) . .
P1 O49 W2' 124.1(6) . .
W3' O49 W2' 98.0(4) . .
P1 O49 W1 125.9(6) . .
W3' O49 W1 39.4(2) . .
W2' O49 W1 109.9(4) . .
P1 O49 W2 123.9(6) . .
W3' O49 W2 108.7(4) . .
W2' O49 W2 41.6(2) . .
W1 O49 W2 92.6(4) . .
P1 O49 W3 123.1(7) . .
W3' O49 W3 56.2(3) . .
W2' O49 W3 54.0(3) . .
W1 O49 W3 90.9(4) . .
W2 O49 W3 90.5(4) . .
W6 O50 W12 165.3(7) . .
W6 O51 Na7 147.9(7) . .
W4 O52 W10 167.7(8) . .
W24 O53 Na1 176.3(7) . .
W7 O54 W13 166.4(8) . .
W29 O56 W23 165.6(8) . .
W30 O57 W24 165.0(8) . .
P5 O60 W35' 125.9(7) . .
P5 O60 W34' 126.2(7) . .
W35' O60 W34' 95.9(5) . .
P5 O60 W34 124.5(7) . .
W35' O60 W34 109.4(5) . .
W34' O60 W34 42.9(2) . .
P5 O60 W36 124.4(7) . .
W35' O60 W36 40.9(2) . .
W34' O60 W36 109.3(5) . .
W34 O60 W36 92.8(5) . .
P5 O60 W35 123.0(7) . .
W35' O60 W35 54.3(3) . .
W34' O60 W35 53.5(3) . .
W34 O60 W35 91.8(4) . .
W36 O60 W35 90.7(4) . .
W12 O61 W13 128.9(8) . .
W5 O63 Na5 130.7(7) . .
W5 O64 W4 128.1(8) . .
W22 O66 W27 124.4(7) . .
W28 O67 W22 168.9(8) . .
W3 O69 W7 147.3(7) . .
W3 O69 W2' 62.6(4) . .
W7 O69 W2' 133.4(7) . .
W10 O70 W11 132.1(8) . .
W1' O71 W2 69.7(4) . .
W1' O71 W5 131.5(7) . .
W2 O71 W5 148.2(7) . .
W9 O72 W9' 24.1(3) . .
W9 O72 W15 166.5(9) . .
W9' O72 W15 142.8(8) . .
W8 O73 W14 169.1(8) . .
P4 O74 W26 125.7(7) . .
P4 O74 W25 126.5(7) . .
W26 O74 W25 94.1(4) . .
W3 O75 W8 146.9(8) . .
W3 O75 W3' 62.6(4) . .
W8 O75 W3' 133.9(7) . .
W34 O76 W34' 52.8(3) . .
W34 O76 W29 148.0(6) . .
W34' O76 W29 139.2(6) . .
W13 O77 W14 143.8(6) . .
P4 O78 W23 126.1(7) . .
P4 O78 W24 125.5(7) . .
W23 O78 W24 97.2(5) . .
W9' O79 W9 27.8(3) . .
W7 O80 W6 119.9(7) . .
W25 O83 W26 125.9(7) . .
W35 O84 W30 145.4(7) . .
W35 O84 W34' 65.1(5) . .
W30 O84 W34' 133.7(6) . .
W8 O87 Na6 152.2(10) . .
P1 O88 W8 125.2(6) . .
P1 O88 W9 124.9(6) . .
W8 O88 W9 93.7(5) . .
W32 O89 W26 159.9(8) . .
W14 O90 W15 126.1(7) . .
W24 O91 W25 145.8(7) . .
W29 O93 W28 152.1(9) . .
W7 O95 W8 154.9(8) . .
W4 O96 Na5 138.5(8) . 2_656
W35' O97 W36 51.7(4) . .
W35' O97 W32 145.3(7) . .
W36 O97 W32 149.9(7) . .
P1 O98 W7 127.6(8) . .
P1 O98 W6 125.2(8) . .
W7 O98 W6 92.6(5) . .
W31 O99 W25 168.9(8) . .
W12 O100 W11 143.0(7) . .
W12 O100 Na7 110.7(6) . 2_556
W11 O100 Na7 104.7(6) . 2_556
W23 O101 W24 122.5(7) . .
W6 O102 W5 159.9(9) . .
P2 O104 W12 127.2(8) . .
P2 O104 W13 127.6(7) . .
W12 O104 W13 95.3(4) . .
W30 O105 W31 155.9(9) . .
W27 O106 W26 144.8(9) . .
W36' O107 W34 65.9(4) . .
W36' O107 W28 133.6(7) . .
W34 O107 W28 143.4(8) . .
W8 O108 W9 123.5(8) . .
W1' O109 W4 128.8(8) . .
W1' O109 W1 70.4(4) . .
W4 O109 W1 147.2(8) . .
P2 O111 W14 127.4(7) . .
P2 O111 W15 126.4(7) . .
W14 O111 W15 92.8(5) . .
W15 O113 W10 145.3(7) . .
P4 O114 W27 130.9(8) . .
P4 O114 W22 122.5(7) . .
W27 O114 W22 93.1(5) . .
P1 O116 W4 131.6(9) . .
P1 O116 W5 129.1(9) . .
W4 O116 W5 89.2(5) . .
W36 O117 W33 147.6(8) . .
W36 O117 W36' 68.6(4) . .
W33 O117 W36' 131.7(7) . .
W35 O118 W31 145.5(8) . .
W35 O118 W35' 62.4(4) . .
W31 O118 W35' 134.2(7) . .
P5 O119 W30 128.3(9) . .
P5 O119 W29 125.9(8) . .
W30 O119 W29 94.4(5) . .
P2 O120 W10 127.0(8) . .
P2 O120 W11 124.1(7) . .
W10 O120 W11 92.2(5) . .
W23 O121 W22 141.5(8) . .
P5 O123 W31 129.8(7) . .
P5 O123 W32 127.6(7) . .
W31 O123 W32 93.1(4) . .
W33 O125 W28 127.8(8) . .
P5 O126 W33 129.6(9) . .
P5 O126 W28 126.5(9) . .
W33 O126 W28 92.7(5) . .
W32 O127 W31 122.3(8) . .
W32 O128 W33 149.5(9) . .
W29 O129 W30 122.9(10) . .
W3' O130 W1 53.7(9) . .
W3' O130 W3 94.7(12) . .
W1 O130 W3 124.5(7) . .
W9' O131 W9 20.3(6) . .
W9' O131 W4 169.0(13) . .
W9 O131 W4 156.7(8) . .
W1' O133 W1 94.0(10) . .
W1' O133 W2 87.8(10) . .
W1 O133 W2 126.3(8) . .
W2' O136 W2 65.4(12) . .
W2' O136 W3 94.5(15) . .
W2 O136 W3 130.7(9) . .
W35' O137 W35 91.4(14) . .
W35' O137 W36 58.2(10) . .
W35 O137 W36 125.7(10) . .
W36' O138 W36 101.2(11) . .
W36' O138 W34 69.2(9) . .
W36 O138 W34 133.1(10) . .
W36' O138 W35' 129.0(12) . .
W36 O138 W35' 40.2(5) . .
W34 O138 W35' 110.0(7) . .
W34' O140 W35 87.7(17) . .
W34' O140 W34 59.1(13) . .
W35 O140 W34 120.5(13) . .

loop_
_geom_bond_atom_site_label_1
_geom_bond_atom_site_label_2
_geom_bond_distance
_geom_bond_site_symmetry_2
W1 W3' 1.545(5) .
W1 O132 1.691(14) .
W1 O48 1.847(12) .
W1 O130 1.894(15) .
W1 O133 1.912(17) .
W1 O109 1.970(13) .
W1 W1' 2.260(5) .
W1 O49 2.339(11) .
W1' O133 1.080(19) .
W1' O71 1.846(12) .
W1' O109 1.951(13) .
W1' W2 2.160(4) .
W2' O136 0.811(16) .
W2' W2 1.663(5) .
W2' O47 1.828(11) .
W2' W3 2.149(5) .
W2' O69 2.198(14) .
W2' O49 2.298(12) .
W2 O124 1.750(15) .
W2 O136 1.828(17) .
W2 O47 1.854(10) .
W2 O133 1.912(13) .
W2 O71 1.932(12) .
W2 O49 2.380(12) .
W3' O130 0.883(14) .
W3' O48 1.821(12) .
W3' W3 2.201(5) .
W3' O49 2.235(12) .
W3' O75 2.273(16) .
W3 O103 1.730(14) .
W3 O69 1.911(12) .
W3 O75 1.927(13) .
W3 O136 1.928(19) .
W3 O130 1.945(15) .
W3 O49 2.427(12) .
W4 O96 1.678(12) .
W4 O52 1.744(11) .
W4 O64 1.950(14) .
W4 O109 1.968(11) .
W4 O131 2.011(16) .
W4 O116 2.404(14) .
W4 W9' 3.041(10) .
W5 O63 1.709(13) .
W5 O25 1.761(11) .
W5 O64 1.837(13) .
W5 O71 1.979(11) .
W5 O102 2.040(15) .
W5 O116 2.444(16) .
W5 Na5 3.727(13) .
W6 O102 1.649(15) .
W6 O51 1.715(11) .
W6 O50 1.813(10) .
W6 O80 2.005(14) .
W6 O47 2.023(9) .
W6 O98 2.393(14) .
W7 O68 1.667(12) .
W7 O54 1.810(11) .
W7 O95 1.841(14) .
W7 O80 1.925(15) .
W7 O69 1.934(11) .
W7 O98 2.312(13) .
W8 O87 1.749(13) .
W8 O73 1.769(12) .
W8 O108 1.874(13) .
W8 O95 1.878(14) .
W8 O75 1.942(12) .
W8 O88 2.311(12) .
W9 W9' 0.826(9) .
W9 O131 1.721(15) .
W9 O79 1.721(12) .
W9 O72 1.789(12) .
W9 O108 1.962(14) .
W9 O48 2.013(10) .
W9 O88 2.318(11) .
W9' O131 1.043(18) .
W9' O79 1.721(17) .
W9' O72 2.022(16) .
W9' O48 2.165(14) .
W10 O65 1.716(11) .
W10 O16 1.769(9) .
W10 O70 1.834(14) .
W10 O113 1.933(17) .
W10 O52 2.119(11) .
W10 O120 2.360(12) .
W11 O62 1.686(14) .
W11 O45 1.772(10) .
W11 O100 1.887(12) .
W11 O70 1.909(11) .
W11 O25 2.105(11) .
W11 O120 2.386(15) .
W12 O21 1.679(11) .
W12 O30 1.758(9) .
W12 O61 1.870(15) .
W12 O100 1.880(13) .
W12 O50 2.062(10) .
W12 O104 2.305(13) .
W13 O42 1.721(10) .
W13 O7 1.737(9) .
W13 O77 1.856(11) .
W13 O61 1.913(14) .
W13 O54 2.031(11) .
W13 O104 2.313(12) .
W13 Na6 3.65(3) 2_566
W14 O82 1.732(13) .
W14 O29 1.781(9) .
W14 O90 1.887(11) .
W14 O77 1.908(11) .
W14 O73 2.069(11) .
W14 O111 2.356(15) .
W14 Na2 3.584(13) .
W15 O59 1.737(11) .
W15 O24 1.761(9) .
W15 O113 1.811(17) .
W15 O90 1.948(13) .
W15 O72 2.062(12) .
W15 O111 2.363(12) .
W15 Na2 3.582(13) .
W16 O31 1.723(9) .
W16 O5 1.743(11) .
W16 O6 1.810(8) .
W16 O20 2.047(8) .
W16 O9 2.051(10) .
W16 O37 2.514(7) .
W17 O36 1.715(10) .
W17 O12 1.828(9) .
W17 O9 1.897(9) .
W17 O23 1.925(8) .
W17 O18 1.981(9) .
W17 O37 2.449(10) .
W17 Na4 3.44(2) .
W18 O44 1.681(11) .
W18 O10 1.824(9) .
W18 O43 1.855(9) .
W18 O23 1.931(9) .
W18 O15 1.978(9) .
W18 O26 2.464(9) .
W18 Na4 3.39(2) .
W19 O41 1.753(9) .
W19 O14 1.803(9) .
W19 O13 1.818(10) .
W19 O34 1.989(8) .
W19 O43 2.042(9) .
W20 O27 1.758(9) .
W20 O11 1.814(10) .
W20 O34 1.866(9) .
W20 O35 1.945(9) .
W20 O15 1.947(11) .
W20 O26 2.477(9) .
W20 Na4 3.34(2) .
W21 O39 1.721(9) .
W21 O8 1.834(11) .
W21 O20 1.877(9) .
W21 O35 1.916(8) .
W21 O18 1.964(10) .
W21 O37 2.457(8) .
W21 Na4 3.42(2) .
W22 O55 1.710(10) .
W22 O38 1.804(11) .
W22 O121 1.895(12) .
W22 O66 1.933(13) .
W22 O67 2.076(14) .
W22 O114 2.427(13) .
W23 O58 1.675(10) .
W23 O32 1.731(10) .
W23 O121 1.868(13) .
W23 O101 1.895(14) .
W23 O56 1.974(7) .
W23 O78 2.251(13) .
W24 O53 1.705(10) .
W24 O17 1.749(11) .
W24 O91 1.821(11) .
W24 O101 2.008(13) .
W24 O57 2.059(15) .
W24 O78 2.310(13) .
W25 O19 1.700(11) .
W25 O81 1.704(11) .
W25 O83 1.905(13) .
W25 O91 1.911(11) .
W25 O99 2.062(13) .
W25 O74 2.333(13) .
W26 O85 1.712(11) .
W26 O40 1.736(12) .
W26 O106 1.888(15) .
W26 O83 1.929(12) .
W26 O89 2.059(14) .
W26 O74 2.330(11) .
W27 O94 1.722(11) .
W27 O28 1.756(12) .
W27 O106 1.869(15) .
W27 O66 1.933(13) .
W27 O46 2.041(13) .
W27 O114 2.283(13) .
W28 O122 1.673(13) .
W28 O67 1.793(13) .
W28 O93 1.860(14) .
W28 O125 1.929(15) .
W28 O107 2.041(12) .
W28 O126 2.414(16) .
W29 O112 1.639(13) .
W29 O93 1.848(13) .
W29 O56 1.918(7) .
W29 O129 1.92(2) .
W29 O76 1.967(12) .
W29 O119 2.365(16) .
W30 O110 1.713(12) .
W30 O57 1.812(16) .
W30 O105 1.840(15) .
W30 O129 1.97(2) .
W30 O84 2.052(14) .
W30 O119 2.291(12) .
W31 O92 1.748(12) .
W31 O99 1.778(13) .
W31 O105 1.855(15) .
W31 O118 1.981(14) .
W31 O127 1.983(15) .
W31 O123 2.328(11) .
W32 O86 1.718(11) .
W32 O89 1.823(14) .
W32 O128 1.855(17) .
W32 O127 1.897(15) .
W32 O97 1.957(14) .
W32 O123 2.354(12) .
W33 O115 1.666(13) .
W33 O46 1.795(13) .
W33 O125 1.896(15) .
W33 O128 1.917(17) .
W33 O117 1.976(13) .
W33 O126 2.334(16) .
W34' O140 0.93(3) .
W34' W34 1.707(4) .
W34' O76 1.949(12) .
W34' O84 2.108(14) .
W34' W35 2.123(4) .
W34' O60 2.311(13) .
W34 O135 1.748(19) .
W34 O76 1.888(12) .
W34 O107 1.915(14) .
W34 O140 1.99(2) .
W34 W36' 2.054(4) .
W34 O138 2.13(2) .
W34 O60 2.353(12) .
W35' O137 0.918(18) .
W35' W36 1.624(4) .
W35' O97 1.849(13) .
W35' W35 2.136(4) .
W35' O118 2.205(16) .
W35' O60 2.275(13) .
W35' O138 2.47(2) .
W35 O139 1.721(17) .
W35 O84 1.812(14) .
W35 O118 1.881(13) .
W35 O137 1.906(18) .
W35 O140 1.95(2) .
W35 O60 2.403(12) .
W36 O138 1.59(2) .
W36 O134 1.84(2) .
W36 O97 1.873(13) .
W36 O137 1.909(17) .
W36 O117 1.945(13) .
W36 W36' 2.213(4) .
W36 O60 2.368(13) .
W36' O138 1.262(16) .
W36' O107 1.858(13) .
W36' O117 1.984(14) .
Mn1 O30 2.122(9) .
Mn1 O45 2.124(10) .
Mn1 O12 2.156(9) .
Mn1 O10 2.173(10) .
Mn1 O33 2.202(10) .
Mn1 O4 2.283(9) .
Mn2 O6 2.056(9) .
Mn2 O16 2.108(11) .
Mn2 O24 2.119(11) .
Mn2 O12 2.144(10) .
Mn2 O2 2.231(10) .
Mn2 O4 2.256(9) .
Mn2 Na2 3.586(14) .
Mn3 O14 2.085(10) .
Mn3 O10 2.124(10) .
Mn3 O29 2.147(10) .
Mn3 O7 2.151(9) .
Mn3 O2 2.236(9) .
Mn3 O4 2.281(9) .
Mn3 Na2 3.590(14) .
Mn4 O38 2.093(10) .
Mn4 O8 2.116(10) .
Mn4 O32 2.143(10) .
Mn4 O22 2.160(10) .
Mn4 O11 2.166(9) .
Mn4 O1 2.254(9) .
Mn5 O17 2.116(10) .
Mn5 O5 2.127(10) .
Mn5 O19 2.156(10) .
Mn5 O8 2.165(9) .
Mn5 O3 2.211(9) .
Mn5 O1 2.259(9) .
Mn6 O13 2.095(9) .
Mn6 O28 2.124(11) .
Mn6 O11 2.140(10) .
Mn6 O40 2.144(11) .
Mn6 O3 2.233(9) .
Mn6 O1 2.274(8) .
Na1 O160 2.295(19) .
Na1 O162 2.362(19) .
Na1 O53 2.401(12) .
Na1 O164 2.404(12) .
Na1 O144 2.461(14) .
Na1 O143 2.568(14) .
Na2 O165 1.57(2) .
Na2 O147 2.327(17) .
Na2 O175 2.34(3) .
Na2 O148 2.420(19) .
Na2 O29 2.460(16) .
Na2 O24 2.547(17) .
Na2 O2 2.570(17) .
Na3 O204 2.22(5) 1_455
Na3 O215 2.67(5) .
Na3 O13 2.69(2) .
Na4 O193 1.59(4) 2_565
Na4 O206 2.19(6) 1_545
Na4 O15 2.33(2) .
Na4 O18 2.37(2) .
Na4 O35 2.38(3) .
Na4 O23 2.42(2) .
Na5 O163 2.29(2) 2_556
Na5 O180 2.38(3) .
Na5 O63 2.381(17) .
Na5 O96 2.442(19) 2_656
Na5 Na7 2.455(19) 2_556
Na5 O176 2.53(3) 2_556
Na6 O212 1.96(4) .
Na6 O172 2.25(3) 2_566
Na6 O87 2.28(3) .
Na6 O150 2.30(3) .
Na6 O42 2.68(3) 2_566
Na6 W13 3.65(3) 2_566
Na7 Na5 2.455(19) 2_556
Na7 O51 2.681(17) .
Na7 O196 2.73(3) 2_566
Na7 O100 2.90(2) 2_556
P1 O116 1.454(15) .
P1 O98 1.562(13) .
P1 O49 1.585(11) .
P1 O88 1.625(15) .
P2 O111 1.539(14) .
P2 O120 1.541(14) .
P2 O104 1.576(12) .
P2 O4 1.582(9) .
P3 O3 1.529(10) .
P3 O2 1.537(9) .
P3 O37 1.560(9) .
P3 O26 1.580(8) .
P4 O114 1.537(14) .
P4 O74 1.578(12) .
P4 O1 1.583(10) .
P4 O78 1.639(12) .
P5 O123 1.526(13) .
P5 O126 1.546(15) .
P5 O60 1.577(13) .
P5 O119 1.586(16) .
O42 Na6 2.68(3) 2_566
O96 Na5 2.442(19) 2_656
O100 Na7 2.90(2) 2_556
O163 Na5 2.29(2) 2_556
O172 Na6 2.25(3) 2_566
O176 Na5 2.53(3) 2_556
O183 O216 1.05(5) 1_455
O191 O218 1.29(6) .
O193 Na4 1.59(4) 2_565
O196 Na7 2.73(3) 2_566
O204 Na3 2.22(5) 1_655
O206 Na4 2.19(6) 1_565
O208 O208 1.60(10) 2_575
O216 O183 1.05(5) 1_655
O220 O220 0.80(11) 2_666
